data_4117321
loop_
_publ_author_name
'Seiji Shirakawa'
'Kun Liu'
'Keiji Maruoka'

_publ_section_title
;
 Catalytic Asymmetric Synthesis of Axially Chiralo-Iodoanilides by
 Phase-Transfer Catalyzed Alkylations
;
_journal_name_full 'Journal of the American Chemical Society'
_journal_page_first 916
_journal_page_last 919
_journal_paper_doi 10.1021/ja211069f
_journal_volume 134
_journal_year 2012
_chemical_formula_moiety 'C61 H51 F12 I N2 O'
_chemical_formula_sum 'C61 H51 F12 I N2 O'
_chemical_formula_weight 1182.97
_space_group_IT_number 5
_symmetry_cell_setting monoclinic
_symmetry_Int_Tables_number 5
_symmetry_space_group_name_Hall 'C 2y'
_symmetry_space_group_name_H-M 'C 1 2 1'
_atom_sites_solution_hydrogens geom
_atom_sites_solution_primary direct
_atom_sites_solution_secondary difmap
_cell_angle_alpha 90.0000
_cell_angle_beta 98.435(7)
_cell_angle_gamma 90.0000
_cell_formula_units_Z 4
_cell_length_a 16.2335(3)
_cell_length_b 20.7081(4)
_cell_length_c 18.2329(4)
_cell_measurement_reflns_used 28588
_cell_measurement_temperature 153
_cell_measurement_theta_max 68.24
_cell_measurement_theta_min 3.48
_cell_volume 6063.0(2)
_computing_cell_refinement 'RAPID AUTO'
_computing_data_collection 'RAPID AUTO (Rigaku, ????)'
_computing_data_reduction 'RAPID AUTO'
_computing_molecular_graphics 'CrystalStructure 4.0'
_computing_publication_material 'CrystalStructure 4.0 (Rigaku, 2010)'
_computing_structure_refinement 'SHELXL97 (Sheldrick, 2008)'
_computing_structure_solution 'Il Milione (Burla, et al., 2007)'
_diffrn_ambient_temperature 153
_diffrn_detector_area_resol_mean 10.000
_diffrn_measured_fraction_theta_full 0.986
_diffrn_measured_fraction_theta_max 0.986
_diffrn_measurement_device_type 'Rigaku R-AXIS RAPID'
_diffrn_measurement_method \w
_diffrn_radiation_type 'Cu K\a'
_diffrn_radiation_wavelength 1.54187
_diffrn_reflns_av_R_equivalents 0.1336
_diffrn_reflns_limit_h_max 19
_diffrn_reflns_limit_h_min -19
_diffrn_reflns_limit_k_max 24
_diffrn_reflns_limit_k_min -24
_diffrn_reflns_limit_l_max 21
_diffrn_reflns_limit_l_min -21
_diffrn_reflns_number 35417
_diffrn_reflns_theta_full 68.24
_diffrn_reflns_theta_max 68.24
_diffrn_standards_number 0
_exptl_absorpt_coefficient_mu 4.805
_exptl_absorpt_correction_T_max 0.618
_exptl_absorpt_correction_T_min 0.361
_exptl_absorpt_correction_type multi-scan
_exptl_absorpt_process_details 'ABSCOR (Rigaku, 1995)'
_exptl_crystal_colour colorless
_exptl_crystal_density_diffrn 1.296
_exptl_crystal_description block
_exptl_crystal_F_000 2400.00
_exptl_crystal_size_max 0.100
_exptl_crystal_size_mid 0.100
_exptl_crystal_size_min 0.100
_platon_squeeze_details
;
;
_refine_diff_density_max 3.750
_refine_diff_density_min -0.690
_refine_ls_abs_structure_details 'Flack, H. D. (1983), Acta Cryst. A39, 876-881.  5106 Friedel Pairs'
_refine_ls_abs_structure_Flack 0.050(9)
_refine_ls_extinction_method none
_refine_ls_goodness_of_fit_ref 0.967
_refine_ls_hydrogen_treatment constr
_refine_ls_number_parameters 771
_refine_ls_number_reflns 10748
_refine_ls_number_restraints 921
_refine_ls_R_factor_gt 0.1197
_refine_ls_shift/su_max 0.000
_refine_ls_structure_factor_coef Fsqd
_refine_ls_weighting_details 'w = 1/[\s^2^(Fo^2^)+(0.1763P)^2^+0.0000P] where P=(Fo^2^+2Fc^2^)/3'
_refine_ls_weighting_scheme calc
_refine_ls_wR_factor_ref 0.3059
_reflns_number_gt 5725
_reflns_number_total 10748
_reflns_threshold_expression F^2^>2.0\s(F^2^)
_cod_data_source_file ja211069f_si_002.cif
_cod_data_source_block KYOUDAI_SHIRAKAWA_vai2_proc
_cod_original_cell_volume 6063.0(3)
_cod_database_code 4117321

loop_
_symmetry_equiv_pos_site_id
_symmetry_equiv_pos_as_xyz
1 +X,+Y,+Z
2 -X,+Y,-Z
3 1/2+X,1/2+Y,+Z
4 1/2-X,1/2+Y,-Z

loop_
_atom_site_label
_atom_site_type_symbol
_atom_site_fract_x
_atom_site_fract_y
_atom_site_fract_z
_atom_site_U_iso_or_equiv
_atom_site_adp_type
_atom_site_occupancy
_atom_site_symmetry_multiplicity
_atom_site_calc_flag
_atom_site_refinement_flags
I1 I 0.10952(4) 0.40735(7) 0.75172(4) 0.0925(4) Uani 1.0 4 d .
F1 F 0.3219(15) 0.5903(15) 0.3686(15) 0.092(4) Uani 0.433(10) 4 d .
F1a F 0.3147(12) 0.6034(11) 0.3845(11) 0.090(4) Uani 0.567(10) 4 d .
F2 F 0.4394(12) 0.5550(11) 0.4227(12) 0.096(4) Uani 0.433(10) 4 d .
F2a F 0.4212(9) 0.5401(8) 0.3946(9) 0.097(3) Uani 0.567(10) 4 d .
F3 F 0.3866(11) 0.6413(11) 0.4625(12) 0.089(4) Uani 0.433(10) 4 d .
F3a F 0.4234(9) 0.6249(9) 0.4639(9) 0.095(3) Uani 0.567(10) 4 d .
F4 F 0.3251(13) 0.4993(9) 0.7462(15) 0.088(4) Uani 0.433(10) 4 d .
F4a F 0.3349(9) 0.4734(7) 0.7385(10) 0.083(3) Uani 0.567(10) 4 d .
F5 F 0.4343(11) 0.4596(9) 0.7067(12) 0.091(4) Uani 0.433(10) 4 d .
F5a F 0.4495(8) 0.4903(7) 0.7093(9) 0.089(3) Uani 0.567(10) 4 d .
F6 F 0.4193(10) 0.5636(8) 0.7133(10) 0.086(3) Uani 0.433(10) 4 d .
F6a F 0.3727(9) 0.5661(7) 0.7224(8) 0.090(3) Uani 0.567(10) 4 d .
F7 F 0.4251(12) 0.6234(10) 0.9486(10) 0.108(4) Uani 0.433(10) 4 d .
F7a F 0.3698(9) 0.6546(7) 0.9381(8) 0.106(4) Uani 0.567(10) 4 d .
F8 F 0.4210(12) 0.5329(10) 0.8875(12) 0.103(4) Uani 0.433(10) 4 d .
F8a F 0.4238(9) 0.5693(8) 0.8951(9) 0.104(3) Uani 0.567(10) 4 d .
F9 F 0.3218(11) 0.6038(11) 0.8606(14) 0.100(4) Uani 0.433(10) 4 d .
F9a F 0.2950(9) 0.5949(8) 0.8563(10) 0.101(4) Uani 0.567(10) 4 d .
F10 F 0.3125(11) 0.5325(9) 1.2270(11) 0.075(3) Uani 0.433(10) 4 d .
F10a F 0.3110(8) 0.5656(7) 1.2194(8) 0.075(3) Uani 0.567(10) 4 d .
F11 F 0.4142(11) 0.4747(10) 1.1995(11) 0.075(4) Uani 0.433(10) 4 d .
F11a F 0.3917(9) 0.4827(8) 1.2210(9) 0.081(3) Uani 0.567(10) 4 d .
F12 F 0.4255(14) 0.5783(11) 1.2049(13) 0.073(4) Uani 0.433(10) 4 d .
F12a F 0.4321(10) 0.5752(9) 1.1847(9) 0.070(3) Uani 0.567(10) 4 d .
O1 O -0.1473(5) 0.4789(5) 0.6721(5) 0.084(3) Uani 1.0 4 d .
N1 N 0.0000 0.5051(5) 0.5000 0.0412(19) Uani 1.0 2 d .
N2 N 0.0000 0.5109(5) 1.0000 0.051(2) Uani 1.0 2 d .
N3 N -0.0572(6) 0.4714(6) 0.7784(5) 0.078(3) Uani 1.0 4 d .
C1 C 0.0434(5) 0.3549(4) 0.4877(5) 0.0429(17) Uani 1.0 4 d .
C2 C 0.0944(4) 0.4068(6) 0.5129(5) 0.0440(15) Uani 1.0 4 d .
C3 C 0.1784(4) 0.4071(6) 0.4918(5) 0.0463(15) Uani 1.0 4 d .
C4 C 0.1982(5) 0.3616(5) 0.4461(5) 0.0458(17) Uani 1.0 4 d .
C5 C 0.1454(5) 0.3107(5) 0.4178(5) 0.0442(16) Uani 1.0 4 d .
C6 C 0.1662(6) 0.2673(5) 0.3659(6) 0.055(2) Uani 1.0 4 d .
C7 C 0.1100(6) 0.2193(5) 0.3357(7) 0.062(2) Uani 1.0 4 d .
C8 C 0.0333(6) 0.2170(5) 0.3592(6) 0.059(2) Uani 1.0 4 d .
C9 C 0.0085(6) 0.2596(5) 0.4098(6) 0.0506(19) Uani 1.0 4 d .
C10 C 0.0645(5) 0.3083(5) 0.4396(5) 0.0450(16) Uani 1.0 4 d .
C11 C 0.0612(5) 0.4611(4) 0.5512(5) 0.0388(16) Uani 1.0 4 d .
C12 C -0.0466(6) 0.5456(5) 0.5503(5) 0.0469(18) Uani 1.0 4 d .
C13 C -0.1006(6) 0.5982(5) 0.5086(6) 0.056(2) Uani 1.0 4 d .
C14 C -0.1353(7) 0.6413(6) 0.5643(7) 0.069(3) Uani 1.0 4 d .
C15 C -0.1958(9) 0.6911(6) 0.5212(8) 0.086(4) Uani 1.0 4 d .
C16 C 0.2400(5) 0.4600(5) 0.5188(5) 0.0473(17) Uani 1.0 4 d .
C17 C 0.2730(6) 0.4951(6) 0.4643(6) 0.059(2) Uani 1.0 4 d .
C18 C 0.3362(6) 0.5412(6) 0.4917(6) 0.066(2) Uani 1.0 4 d .
C19 C 0.3652(6) 0.5476(6) 0.5636(6) 0.065(3) Uani 1.0 4 d .
C20 C 0.3356(6) 0.5092(6) 0.6154(6) 0.066(2) Uani 1.0 4 d .
C21 C 0.2726(5) 0.4649(5) 0.5920(6) 0.053(2) Uani 1.0 4 d .
C22 C 0.3691(8) 0.5805(8) 0.4328(8) 0.089(3) Uani 1.0 4 d .
C23 C 0.3750(8) 0.5076(7) 0.6944(7) 0.081(3) Uani 1.0 4 d .
C24 C 0.0439(5) 0.3618(5) 0.9880(5) 0.0474(18) Uani 1.0 4 d .
C25 C 0.0950(5) 0.4143(5) 1.0092(5) 0.0470(16) Uani 1.0 4 d .
C26 C 0.1780(5) 0.4153(5) 0.9900(5) 0.0481(17) Uani 1.0 4 d .
C27 C 0.2012(6) 0.3656(5) 0.9500(6) 0.0538(19) Uani 1.0 4 d .
C28 C 0.1482(6) 0.3130(5) 0.9226(6) 0.0512(17) Uani 1.0 4 d .
C29 C 0.1702(6) 0.2674(5) 0.8749(6) 0.061(2) Uani 1.0 4 d .
C30 C 0.1174(7) 0.2170(5) 0.8451(7) 0.065(3) Uani 1.0 4 d .
C31 C 0.0380(7) 0.2167(5) 0.8653(7) 0.064(3) Uani 1.0 4 d .
C32 C 0.0123(6) 0.2622(5) 0.9130(6) 0.054(2) Uani 1.0 4 d .
C33 C 0.0683(5) 0.3113(5) 0.9414(6) 0.0490(17) Uani 1.0 4 d .
C34 C 0.0636(5) 0.4682(5) 1.0496(5) 0.0457(18) Uani 1.0 4 d .
C35 C -0.0452(6) 0.5508(5) 1.0507(6) 0.057(2) Uani 1.0 4 d .
C36 C -0.0991(7) 0.6039(5) 1.0122(6) 0.061(3) Uani 1.0 4 d .
C37 C -0.1297(8) 0.6474(7) 1.0691(7) 0.083(3) Uani 1.0 4 d .
C38 C -0.1891(9) 0.6990(8) 1.0294(9) 0.103(4) Uani 1.0 4 d .
C39 C 0.2397(5) 0.4666(5) 1.0129(6) 0.0555(19) Uani 1.0 4 d .
C40 C 0.2697(6) 0.5000(6) 0.9552(7) 0.069(3) Uani 1.0 4 d .
C41 C 0.3295(7) 0.5501(7) 0.9778(7) 0.077(3) Uani 1.0 4 d .
C42 C 0.3603(6) 0.5608(6) 1.0481(7) 0.070(3) Uani 1.0 4 d .
C43 C 0.3305(6) 0.5239(6) 1.1037(6) 0.061(2) Uani 1.0 4 d .
C44 C 0.2710(5) 0.4779(5) 1.0837(6) 0.054(2) Uani 1.0 4 d .
C45 C 0.3594(9) 0.5871(9) 0.9155(9) 0.100(3) Uani 1.0 4 d .
C46 C 0.3652(7) 0.5337(7) 1.1826(7) 0.074(2) Uani 1.0 4 d .
C47 C -0.00892(15) 0.52164(12) 0.75873(17) 0.066(3) Uani 1.0 4 d .
C48 C 0.06998(13) 0.50313(8) 0.74582(10) 0.075(3) Uani 1.0 4 d .
C49 C 0.1258(2) 0.54927(8) 0.7276(3) 0.072(3) Uani 1.0 4 d .
C50 C 0.1027(3) 0.61392(8) 0.7223(3) 0.079(3) Uani 1.0 4 d .
C51 C 0.0238(3) 0.63244(10) 0.7352(3) 0.077(3) Uani 1.0 4 d .
C52 C -0.0320(3) 0.58630(13) 0.7534(2) 0.071(2) Uani 1.0 4 d .
C53 C 0.1636(4) 0.66486(11) 0.6991(5) 0.087(3) Uani 1.0 4 d .
C54 C -0.1174(3) 0.6091(2) 0.7709(4) 0.052(2) Uani 1.0 4 d .
C55 C -0.1229(6) 0.4450(6) 0.7346(5) 0.068(2) Uani 1.0 4 d .
C56 C -0.1780(4) 0.4038(4) 0.7560(4) 0.070(2) Uani 1.0 4 d .
C57 C -0.1497(3) 0.3596(4) 0.8091(4) 0.075(3) Uani 1.0 4 d .
C58 C -0.1996(5) 0.3123(4) 0.8313(4) 0.072(3) Uani 1.0 4 d .
C59 C -0.2818(4) 0.3095(4) 0.8056(4) 0.073(3) Uani 1.0 4 d .
C60 C -0.3142(3) 0.3564(4) 0.7471(4) 0.072(3) Uani 1.0 4 d .
C61 C -0.2623(4) 0.4020(4) 0.7251(4) 0.069(3) Uani 1.0 4 d .
H4 H 0.2519 0.3636 0.4315 0.0549 Uiso 1.0 4 calc R
H6 H 0.2195 0.2699 0.3504 0.0662 Uiso 1.0 4 calc R
H7 H 0.1245 0.1894 0.3001 0.0747 Uiso 1.0 4 calc R
H8 H -0.0046 0.1842 0.3396 0.0704 Uiso 1.0 4 calc R
H9 H -0.0452 0.2564 0.4243 0.0608 Uiso 1.0 4 calc R
H11A H 0.1084 0.4878 0.5748 0.0466 Uiso 1.0 4 calc R
H11B H 0.0321 0.4439 0.5911 0.0466 Uiso 1.0 4 calc R
H12A H -0.0058 0.5660 0.5891 0.0563 Uiso 1.0 4 calc R
H12B H -0.0825 0.5168 0.5754 0.0563 Uiso 1.0 4 calc R
H13A H -0.0668 0.6242 0.4785 0.0677 Uiso 1.0 4 calc R
H13B H -0.1469 0.5783 0.4747 0.0677 Uiso 1.0 4 calc R
H14A H -0.0893 0.6641 0.5955 0.0824 Uiso 1.0 4 calc R
H14B H -0.1653 0.6148 0.5970 0.0824 Uiso 1.0 4 calc R
H15A H -0.1666 0.7151 0.4864 0.1037 Uiso 1.0 4 calc R
H15B H -0.2154 0.7212 0.5563 0.1037 Uiso 1.0 4 calc R
H15C H -0.2435 0.6684 0.4936 0.1037 Uiso 1.0 4 calc R
H17 H 0.2549 0.4889 0.4128 0.0714 Uiso 1.0 4 calc R
H19 H 0.4067 0.5790 0.5792 0.0783 Uiso 1.0 4 calc R
H21 H 0.2522 0.4379 0.6274 0.0639 Uiso 1.0 4 calc R
H27 H 0.2567 0.3654 0.9392 0.0646 Uiso 1.0 4 calc R
H29 H 0.2243 0.2697 0.8610 0.0734 Uiso 1.0 4 calc R
H30 H 0.1349 0.1852 0.8132 0.0779 Uiso 1.0 4 calc R
H31 H -0.0001 0.1841 0.8457 0.0770 Uiso 1.0 4 calc R
H32 H -0.0421 0.2603 0.9264 0.0646 Uiso 1.0 4 calc R
H34A H 0.1111 0.4953 1.0715 0.0549 Uiso 1.0 4 calc R
H34B H 0.0369 0.4506 1.0908 0.0549 Uiso 1.0 4 calc R
H35A H -0.0035 0.5704 1.0894 0.0680 Uiso 1.0 4 calc R
H35B H -0.0806 0.5217 1.0758 0.0680 Uiso 1.0 4 calc R
H36A H -0.0666 0.6296 0.9807 0.0732 Uiso 1.0 4 calc R
H36B H -0.1473 0.5848 0.9799 0.0732 Uiso 1.0 4 calc R
H37A H -0.0817 0.6687 1.0994 0.0996 Uiso 1.0 4 calc R
H37B H -0.1594 0.6214 1.1026 0.0996 Uiso 1.0 4 calc R
H38A H -0.1618 0.7210 0.9919 0.1234 Uiso 1.0 4 calc R
H38B H -0.2030 0.7306 1.0658 0.1234 Uiso 1.0 4 calc R
H38C H -0.2402 0.6782 1.0054 0.1234 Uiso 1.0 4 calc R
H40 H 0.2517 0.4902 0.9045 0.0822 Uiso 1.0 4 calc R
H42 H 0.4019 0.5928 1.0609 0.0846 Uiso 1.0 4 calc R
H44 H 0.2512 0.4532 1.1214 0.0644 Uiso 1.0 4 calc R
H49 H 0.1797 0.5366 0.7188 0.0866 Uiso 1.0 4 calc R
H51 H 0.0080 0.6766 0.7316 0.0925 Uiso 1.0 4 calc R
H53A H 0.1744 0.6979 0.7379 0.1048 Uiso 1.0 4 calc R
H53B H 0.1389 0.6852 0.6525 0.1048 Uiso 1.0 4 calc R
H53C H 0.2160 0.6438 0.6923 0.1048 Uiso 1.0 4 calc R
H54A H -0.1473 0.6317 0.7277 0.0625 Uiso 1.0 4 calc R
H54B H -0.1093 0.6386 0.8134 0.0625 Uiso 1.0 4 calc R
H54C H -0.1500 0.5717 0.7827 0.0625 Uiso 1.0 4 calc R
H57 H -0.0931 0.3616 0.8315 0.0906 Uiso 1.0 4 calc R
H58 H -0.1758 0.2806 0.8657 0.0859 Uiso 1.0 4 calc R
H59 H -0.3171 0.2789 0.8241 0.0873 Uiso 1.0 4 calc R
H60 H -0.3710 0.3548 0.7251 0.0866 Uiso 1.0 4 calc R
H61 H -0.2834 0.4327 0.6885 0.0829 Uiso 1.0 4 calc R

loop_
_atom_site_aniso_label
_atom_site_aniso_U_11
_atom_site_aniso_U_22
_atom_site_aniso_U_33
_atom_site_aniso_U_12
_atom_site_aniso_U_13
_atom_site_aniso_U_23
I1 0.0885(6) 0.1028(7) 0.0833(6) 0.0037(6) 0.0037(4) 0.0242(6)
F1 0.094(6) 0.124(8) 0.059(7) -0.052(6) 0.020(6) 0.002(6)
F1a 0.092(6) 0.120(8) 0.059(8) -0.047(5) 0.015(6) 0.006(6)
F2 0.079(6) 0.138(7) 0.075(7) -0.045(6) 0.028(5) -0.009(6)
F2a 0.077(6) 0.144(7) 0.075(7) -0.046(6) 0.030(5) -0.014(6)
F3 0.073(8) 0.120(7) 0.076(6) -0.053(7) 0.020(7) -0.003(6)
F3a 0.083(6) 0.127(7) 0.076(6) -0.057(6) 0.014(6) -0.003(5)
F4 0.092(6) 0.097(7) 0.067(6) -0.019(6) -0.009(5) 0.002(7)
F4a 0.087(6) 0.087(7) 0.067(6) -0.010(6) -0.018(5) 0.018(7)
F5 0.081(6) 0.102(8) 0.081(6) -0.013(6) -0.021(6) 0.007(7)
F5a 0.074(5) 0.102(7) 0.081(5) -0.012(5) -0.028(5) 0.008(6)
F6 0.078(6) 0.097(6) 0.070(6) -0.023(6) -0.031(6) -0.000(5)
F6a 0.104(6) 0.090(6) 0.068(5) -0.013(5) -0.013(6) 0.002(5)
F7 0.092(6) 0.135(8) 0.101(7) -0.069(6) 0.024(6) 0.006(6)
F7a 0.096(7) 0.124(7) 0.102(7) -0.060(6) 0.023(6) 0.011(6)
F8 0.086(6) 0.141(9) 0.088(7) -0.058(7) 0.035(5) 0.009(7)
F8a 0.087(5) 0.135(8) 0.096(6) -0.057(6) 0.032(5) 0.007(7)
F9 0.084(8) 0.140(8) 0.081(6) -0.069(7) 0.026(7) 0.023(6)
F9a 0.089(7) 0.138(7) 0.077(6) -0.077(6) 0.017(6) 0.028(5)
F10 0.067(5) 0.101(7) 0.054(5) -0.017(6) -0.004(4) -0.004(7)
F10a 0.061(5) 0.108(8) 0.052(5) -0.013(6) -0.010(4) -0.002(6)
F11 0.072(7) 0.096(6) 0.054(8) -0.009(5) -0.002(6) 0.004(6)
F11a 0.083(6) 0.097(6) 0.055(6) -0.016(5) -0.016(5) 0.000(5)
F12 0.066(6) 0.095(6) 0.053(9) -0.017(5) -0.006(6) -0.008(6)
F12a 0.065(5) 0.097(6) 0.042(7) -0.021(5) -0.012(5) -0.009(5)
O1 0.068(4) 0.112(6) 0.070(5) -0.016(4) 0.000(4) -0.005(4)
N1 0.041(4) 0.042(5) 0.040(5) 0.0000 0.002(4) 0.0000
N2 0.053(5) 0.049(5) 0.048(5) 0.0000 0.001(4) 0.0000
N3 0.062(5) 0.116(7) 0.055(5) -0.005(5) 0.001(4) -0.018(5)
C1 0.031(4) 0.044(4) 0.052(5) 0.004(3) 0.001(3) 0.003(4)
C2 0.031(3) 0.051(4) 0.048(4) 0.000(3) -0.000(3) -0.000(4)
C3 0.033(3) 0.054(4) 0.050(4) -0.006(4) -0.002(3) 0.003(4)
C4 0.032(3) 0.053(4) 0.052(5) -0.004(3) 0.007(3) 0.003(4)
C5 0.035(3) 0.049(4) 0.049(4) -0.002(3) 0.008(3) 0.001(3)
C6 0.050(4) 0.053(5) 0.065(5) 0.002(4) 0.015(4) -0.008(4)
C7 0.065(5) 0.052(5) 0.072(6) -0.000(4) 0.016(4) -0.004(4)
C8 0.061(4) 0.046(5) 0.070(5) -0.004(4) 0.014(4) -0.009(4)
C9 0.052(4) 0.047(5) 0.052(5) -0.013(4) 0.007(4) -0.005(4)
C10 0.038(3) 0.045(4) 0.052(4) -0.001(3) 0.005(3) -0.003(3)
C11 0.036(4) 0.044(4) 0.033(4) 0.003(3) -0.006(3) -0.000(3)
C12 0.049(4) 0.051(5) 0.041(4) 0.013(4) 0.007(4) 0.002(4)
C13 0.050(4) 0.059(5) 0.058(5) 0.017(4) 0.002(4) 0.003(4)
C14 0.076(6) 0.061(5) 0.066(6) 0.032(5) -0.001(5) -0.008(5)
C15 0.103(8) 0.073(7) 0.083(7) 0.041(6) 0.010(6) 0.009(6)
C16 0.031(3) 0.060(4) 0.049(4) -0.008(3) 0.003(3) -0.006(4)
C17 0.048(4) 0.078(6) 0.053(5) -0.020(4) 0.009(4) -0.006(4)
C18 0.052(4) 0.087(5) 0.059(4) -0.028(4) 0.006(4) -0.007(4)
C19 0.046(4) 0.084(6) 0.064(5) -0.027(4) 0.006(4) -0.011(5)
C20 0.052(4) 0.081(5) 0.060(4) -0.014(4) -0.008(4) -0.004(4)
C21 0.037(4) 0.062(5) 0.058(5) -0.007(4) -0.004(4) -0.002(4)
C22 0.076(4) 0.124(6) 0.069(5) -0.048(4) 0.018(4) -0.003(4)
C23 0.076(4) 0.095(5) 0.065(4) -0.019(4) -0.017(4) 0.001(4)
C24 0.033(4) 0.057(5) 0.051(5) 0.002(3) 0.004(4) 0.006(4)
C25 0.037(3) 0.051(4) 0.051(4) -0.006(3) 0.002(3) 0.007(4)
C26 0.036(3) 0.057(4) 0.048(4) -0.007(3) -0.002(3) 0.006(4)
C27 0.038(4) 0.062(5) 0.062(5) -0.006(4) 0.008(4) 0.004(4)
C28 0.050(4) 0.049(4) 0.056(5) 0.005(3) 0.011(4) 0.005(4)
C29 0.057(5) 0.058(5) 0.070(6) 0.004(4) 0.016(4) -0.004(4)
C30 0.064(5) 0.056(5) 0.077(6) -0.002(4) 0.019(4) -0.005(4)
C31 0.070(5) 0.054(5) 0.070(6) -0.007(4) 0.016(5) -0.006(4)
C32 0.051(4) 0.054(5) 0.057(5) -0.008(4) 0.008(4) -0.002(4)
C33 0.041(4) 0.049(4) 0.055(5) 0.003(3) 0.002(3) 0.001(4)
C34 0.041(4) 0.050(4) 0.045(5) -0.002(3) 0.001(4) 0.013(4)
C35 0.060(5) 0.056(5) 0.050(5) 0.009(4) -0.007(4) -0.004(4)
C36 0.064(5) 0.060(5) 0.054(5) 0.016(4) -0.008(4) -0.003(4)
C37 0.086(6) 0.081(6) 0.074(6) 0.033(5) -0.015(5) -0.021(5)
C38 0.103(8) 0.104(8) 0.095(8) 0.048(7) -0.010(7) -0.021(7)
C39 0.041(4) 0.074(5) 0.050(4) -0.017(4) 0.002(4) 0.003(4)
C40 0.055(5) 0.089(6) 0.064(5) -0.028(4) 0.015(4) -0.001(5)
C41 0.062(5) 0.102(6) 0.069(4) -0.034(4) 0.014(4) 0.005(5)
C42 0.046(4) 0.090(6) 0.074(5) -0.020(4) 0.003(4) 0.009(5)
C43 0.042(4) 0.077(5) 0.060(4) -0.017(4) -0.003(4) 0.003(4)
C44 0.033(4) 0.068(5) 0.057(4) -0.012(4) -0.002(4) -0.001(4)
C45 0.085(5) 0.130(6) 0.087(5) -0.062(5) 0.025(4) 0.012(5)
C46 0.064(4) 0.097(5) 0.056(4) -0.016(4) -0.007(3) 0.002(4)
C47 0.062(5) 0.088(5) 0.046(5) -0.011(4) 0.000(4) 0.009(5)
C48 0.078(5) 0.095(5) 0.053(5) -0.009(5) 0.008(5) -0.004(5)
C49 0.075(5) 0.096(5) 0.044(5) -0.013(5) 0.005(4) -0.009(5)
C50 0.099(5) 0.092(5) 0.041(4) -0.015(5) -0.005(4) 0.000(5)
C51 0.095(5) 0.087(6) 0.048(5) -0.009(5) 0.006(5) 0.012(5)
C52 0.083(5) 0.084(5) 0.043(4) -0.010(4) -0.002(4) 0.008(4)
C53 0.108(7) 0.103(7) 0.053(6) -0.026(6) 0.016(6) -0.005(6)
C54 0.056(4) 0.061(5) 0.029(4) -0.010(4) -0.027(4) 0.014(4)
C55 0.043(4) 0.133(6) 0.030(4) -0.027(4) 0.013(3) -0.038(4)
C56 0.078(4) 0.088(5) 0.043(4) -0.012(5) 0.002(4) -0.015(4)
C57 0.071(5) 0.085(6) 0.067(6) -0.006(5) -0.002(5) -0.013(5)
C58 0.073(5) 0.080(6) 0.061(6) 0.000(5) 0.007(5) -0.000(5)
C59 0.071(5) 0.088(6) 0.064(6) -0.007(5) 0.022(5) -0.005(5)
C60 0.070(5) 0.093(6) 0.053(5) -0.013(5) 0.009(4) -0.015(5)
C61 0.078(5) 0.085(6) 0.043(4) -0.011(5) 0.003(4) -0.006(5)

loop_
_atom_type_symbol
_atom_type_description
_atom_type_scat_dispersion_real
_atom_type_scat_dispersion_imag
_atom_type_scat_source
C C 0.0181 0.0091
;
International Tables for Crystallography
(1992, Vol. C, Tables 4.2.6.8 and 6.1.1.4)
;
H H 0.0000 0.0000
;
International Tables for Crystallography
(1992, Vol. C, Table 6.1.1.4)
;
F F 0.0727 0.0534
;
International Tables for Crystallography
(1992, Vol. C, Tables 4.2.6.8 and 6.1.1.4)
;
I I -0.3257 6.8362
;
International Tables for Crystallography
(1992, Vol. C, Tables 4.2.6.8 and 6.1.1.4)
;
N N 0.0311 0.0180
;
International Tables for Crystallography
(1992, Vol. C, Tables 4.2.6.8 and 6.1.1.4)
;
O O 0.0492 0.0322
;
International Tables for Crystallography
(1992, Vol. C, Tables 4.2.6.8 and 6.1.1.4)
;

loop_
_geom_angle_atom_site_label_1
_geom_angle_atom_site_label_2
_geom_angle_atom_site_label_3
_geom_angle
_geom_angle_publ_flag
_geom_angle_site_symmetry_1
_geom_angle_site_symmetry_3
C11 N1 C11 108.2(8) yes . 2_556
C11 N1 C12 106.9(5) yes . .
C11 N1 C12 110.7(5) yes . 2_556
C11 N1 C12 110.7(5) yes 2_556 .
C11 N1 C12 106.9(5) yes 2_556 2_556
C12 N1 C12 113.2(9) yes . 2_556
C34 N2 C34 110.2(8) yes . 2_557
C34 N2 C35 107.3(5) yes . .
C34 N2 C35 109.2(5) yes . 2_557
C34 N2 C35 109.2(5) yes 2_557 .
C34 N2 C35 107.3(5) yes 2_557 2_557
C35 N2 C35 113.6(9) yes . 2_557
C47 N3 C55 125.5(9) yes . .
C1 C1 C2 115.4(8) yes 2_556 .
C1 C1 C10 120.5(7) yes 2_556 .
C2 C1 C10 123.9(8) yes . .
C1 C2 C3 116.4(9) yes . .
C1 C2 C11 120.5(7) yes . .
C3 C2 C11 122.7(9) yes . .
C2 C3 C4 118.8(9) yes . .
C2 C3 C16 120.7(9) yes . .
C4 C3 C16 120.5(7) yes . .
C3 C4 C5 124.8(8) yes . .
C4 C5 C6 122.8(8) yes . .
C4 C5 C10 117.3(8) yes . .
C6 C5 C10 119.7(8) yes . .
C5 C6 C7 121.2(9) yes . .
C6 C7 C8 117.9(10) yes . .
C7 C8 C9 123.5(9) yes . .
C8 C9 C10 118.7(9) yes . .
C1 C10 C5 118.5(8) yes . .
C1 C10 C9 122.5(8) yes . .
C5 C10 C9 119.0(9) yes . .
N1 C11 C2 114.3(6) yes . .
N1 C12 C13 113.0(8) yes . .
C12 C13 C14 109.1(9) yes . .
C13 C14 C15 108.7(10) yes . .
C3 C16 C17 116.7(8) yes . .
C3 C16 C21 120.9(9) yes . .
C17 C16 C21 121.4(8) yes . .
C16 C17 C18 115.2(9) yes . .
C17 C18 C19 122.7(11) yes . .
C17 C18 C22 114.9(10) yes . .
C19 C18 C22 122.4(11) yes . .
C18 C19 C20 120.6(10) yes . .
C19 C20 C21 119.0(10) yes . .
C19 C20 C23 122.3(10) yes . .
C21 C20 C23 118.3(11) yes . .
C16 C21 C20 120.7(10) yes . .
F1 C22 F2 110.2(18) yes . .
F1 C22 F3 105.6(19) yes . .
F1 C22 C18 119.7(16) yes . .
F1a C22 F2a 106.5(15) yes . .
F1a C22 F3a 113.2(17) yes . .
F1a C22 C18 114.9(14) yes . .
F2 C22 F3 107.0(15) yes . .
F2 C22 C18 107.0(15) yes . .
F2a C22 F3a 102.0(13) yes . .
F2a C22 C18 109.0(13) yes . .
F3 C22 C18 106.7(14) yes . .
F3a C22 C18 110.4(12) yes . .
F4 C23 F5 105.8(15) yes . .
F4 C23 F6 106.1(15) yes . .
F4 C23 C20 117.7(13) yes . .
F4a C23 F5a 105.2(13) yes . .
F4a C23 F6a 102.3(13) yes . .
F4a C23 C20 115.0(12) yes . .
F5 C23 F6 103.9(13) yes . .
F5 C23 C20 111.4(13) yes . .
F5a C23 F6a 105.1(13) yes . .
F5a C23 C20 118.8(13) yes . .
F6 C23 C20 110.9(13) yes . .
F6a C23 C20 108.8(12) yes . .
C24 C24 C25 117.2(8) yes 2_557 .
C24 C24 C33 120.8(8) yes 2_557 .
C25 C24 C33 121.9(8) yes . .
C24 C25 C26 119.1(9) yes . .
C24 C25 C34 119.8(8) yes . .
C26 C25 C34 121.1(8) yes . .
C25 C26 C27 117.7(9) yes . .
C25 C26 C39 124.1(9) yes . .
C27 C26 C39 118.1(8) yes . .
C26 C27 C28 124.7(9) yes . .
C27 C28 C29 123.3(9) yes . .
C27 C28 C33 117.9(9) yes . .
C29 C28 C33 118.7(9) yes . .
C28 C29 C30 123.8(10) yes . .
C29 C30 C31 115.9(10) yes . .
C30 C31 C32 122.6(10) yes . .
C31 C32 C33 118.8(9) yes . .
C24 C33 C28 118.4(8) yes . .
C24 C33 C32 121.4(8) yes . .
C28 C33 C32 120.2(9) yes . .
N2 C34 C25 113.1(7) yes . .
N2 C35 C36 114.5(8) yes . .
C35 C36 C37 109.9(9) yes . .
C36 C37 C38 109.5(11) yes . .
C26 C39 C40 116.0(9) yes . .
C26 C39 C44 123.1(9) yes . .
C40 C39 C44 120.7(9) yes . .
C39 C40 C41 115.7(10) yes . .
C40 C41 C42 122.8(12) yes . .
C40 C41 C45 115.3(11) yes . .
C42 C41 C45 121.8(12) yes . .
C41 C42 C43 118.9(11) yes . .
C42 C43 C44 119.3(10) yes . .
C42 C43 C46 120.2(10) yes . .
C44 C43 C46 120.5(10) yes . .
C39 C44 C43 122.2(10) yes . .
F7 C45 F8 92.4(14) yes . .
F7 C45 F9 120.0(19) yes . .
F7 C45 C41 105.2(13) yes . .
F7a C45 F8a 107.9(15) yes . .
F7a C45 F9a 98.6(13) yes . .
F7a C45 C41 108.1(13) yes . .
F8 C45 F9 101.9(17) yes . .
F8 C45 C41 99.5(13) yes . .
F8a C45 F9a 112.2(16) yes . .
F8a C45 C41 117.5(15) yes . .
F9 C45 C41 128.4(16) yes . .
F9a C45 C41 110.8(13) yes . .
F10 C46 F11 104.3(15) yes . .
F10 C46 F12 110.4(16) yes . .
F10 C46 C43 115.1(12) yes . .
F10a C46 F11a 108.5(13) yes . .
F10a C46 F12a 104.4(13) yes . .
F10a C46 C43 111.5(10) yes . .
F11 C46 F12 99.1(14) yes . .
F11 C46 C43 101.9(12) yes . .
F11a C46 F12a 107.0(12) yes . .
F11a C46 C43 117.3(13) yes . .
F12 C46 C43 122.4(14) yes . .
F12a C46 C43 107.3(11) yes . .
N3 C47 C48 114.1(5) yes . .
N3 C47 C52 125.9(5) yes . .
C48 C47 C52 120.0(3) yes . .
I1 C48 C47 122.59(16) yes . .
I1 C48 C49 117.40(17) yes . .
C47 C48 C49 120.0(2) yes . .
C48 C49 C50 120.0(4) yes . .
C49 C50 C51 120.0(4) yes . .
C49 C50 C53 119.9(4) yes . .
C51 C50 C53 120.0(3) yes . .
C50 C51 C52 120.0(3) yes . .
C47 C52 C51 120.0(4) yes . .
C47 C52 C54 121.5(3) yes . .
C51 C52 C54 118.4(3) yes . .
O1 C55 N3 113.4(10) yes . .
O1 C55 C56 117.0(7) yes . .
N3 C55 C56 126.2(8) yes . .
C55 C56 C57 117.8(6) yes . .
C55 C56 C61 123.8(7) yes . .
C57 C56 C61 118.3(7) yes . .
C56 C57 C58 122.6(6) yes . .
C57 C58 C59 121.7(7) yes . .
C58 C59 C60 116.9(7) yes . .
C59 C60 C61 119.7(5) yes . .
C56 C61 C60 120.6(6) yes . .
C3 C4 H4 117.599 no . .
C5 C4 H4 117.611 no . .
C5 C6 H6 119.407 no . .
C7 C6 H6 119.379 no . .
C6 C7 H7 121.072 no . .
C8 C7 H7 121.075 no . .
C7 C8 H8 118.226 no . .
C9 C8 H8 118.233 no . .
C8 C9 H9 120.669 no . .
C10 C9 H9 120.661 no . .
N1 C11 H11A 108.677 no . .
N1 C11 H11B 108.693 no . .
C2 C11 H11A 108.704 no . .
C2 C11 H11B 108.701 no . .
H11A C11 H11B 107.618 no . .
N1 C12 H12A 108.971 no . .
N1 C12 H12B 108.982 no . .
C13 C12 H12A 108.975 no . .
C13 C12 H12B 108.963 no . .
H12A C12 H12B 107.771 no . .
C12 C13 H13A 109.856 no . .
C12 C13 H13B 109.863 no . .
C14 C13 H13A 109.857 no . .
C14 C13 H13B 109.861 no . .
H13A C13 H13B 108.281 no . .
C13 C14 H14A 109.961 no . .
C13 C14 H14B 109.951 no . .
C15 C14 H14A 109.969 no . .
C15 C14 H14B 109.961 no . .
H14A C14 H14B 108.326 no . .
C14 C15 H15A 109.469 no . .
C14 C15 H15B 109.477 no . .
C14 C15 H15C 109.467 no . .
H15A C15 H15B 109.471 no . .
H15A C15 H15C 109.469 no . .
H15B C15 H15C 109.474 no . .
C16 C17 H17 122.371 no . .
C18 C17 H17 122.383 no . .
C18 C19 H19 119.684 no . .
C20 C19 H19 119.681 no . .
C16 C21 H21 119.663 no . .
C20 C21 H21 119.639 no . .
C26 C27 H27 117.619 no . .
C28 C27 H27 117.637 no . .
C28 C29 H29 118.088 no . .
C30 C29 H29 118.082 no . .
C29 C30 H30 122.069 no . .
C31 C30 H30 122.075 no . .
C30 C31 H31 118.671 no . .
C32 C31 H31 118.684 no . .
C31 C32 H32 120.617 no . .
C33 C32 H32 120.609 no . .
N2 C34 H34A 108.970 no . .
N2 C34 H34B 108.957 no . .
C25 C34 H34A 108.952 no . .
C25 C34 H34B 108.953 no . .
H34A C34 H34B 107.777 no . .
N2 C35 H35A 108.642 no . .
N2 C35 H35B 108.613 no . .
C36 C35 H35A 108.641 no . .
C36 C35 H35B 108.649 no . .
H35A C35 H35B 107.591 no . .
C35 C36 H36A 109.694 no . .
C35 C36 H36B 109.687 no . .
C37 C36 H36A 109.687 no . .
C37 C36 H36B 109.681 no . .
H36A C36 H36B 108.181 no . .
C36 C37 H37A 109.763 no . .
C36 C37 H37B 109.775 no . .
C38 C37 H37A 109.755 no . .
C38 C37 H37B 109.755 no . .
H37A C37 H37B 108.224 no . .
C37 C38 H38A 109.477 no . .
C37 C38 H38B 109.479 no . .
C37 C38 H38C 109.476 no . .
H38A C38 H38B 109.459 no . .
H38A C38 H38C 109.463 no . .
H38B C38 H38C 109.473 no . .
C39 C40 H40 122.128 no . .
C41 C40 H40 122.129 no . .
C41 C42 H42 120.542 no . .
C43 C42 H42 120.537 no . .
C39 C44 H44 118.879 no . .
C43 C44 H44 118.879 no . .
C48 C49 H49 120.009 no . .
C50 C49 H49 120.003 no . .
C50 C51 H51 120.011 no . .
C52 C51 H51 119.994 no . .
C50 C53 H53A 109.465 no . .
C50 C53 H53B 109.471 no . .
C50 C53 H53C 109.467 no . .
H53A C53 H53B 109.472 no . .
H53A C53 H53C 109.474 no . .
H53B C53 H53C 109.479 no . .
C52 C54 H54A 109.476 no . .
C52 C54 H54B 109.475 no . .
C52 C54 H54C 109.473 no . .
H54A C54 H54B 109.472 no . .
H54A C54 H54C 109.464 no . .
H54B C54 H54C 109.468 no . .
C56 C57 H57 118.711 no . .
C58 C57 H57 118.710 no . .
C57 C58 H58 119.147 no . .
C59 C58 H58 119.154 no . .
C58 C59 H59 121.563 no . .
C60 C59 H59 121.568 no . .
C59 C60 H60 120.154 no . .
C61 C60 H60 120.155 no . .
C56 C61 H61 119.678 no . .
C60 C61 H61 119.679 no . .

loop_
_geom_bond_atom_site_label_1
_geom_bond_atom_site_label_2
_geom_bond_distance
_geom_bond_publ_flag
_geom_bond_site_symmetry_2
I1 C48 2.083(3) yes .
F1 C22 1.32(3) yes .
F1a C22 1.25(3) yes .
F2 C22 1.30(3) yes .
F2a C22 1.44(3) yes .
F3 C22 1.38(3) yes .
F3a C22 1.34(2) yes .
F4 C23 1.34(3) yes .
F4a C23 1.31(3) yes .
F5 C23 1.38(3) yes .
F5a C23 1.251(17) yes .
F6 C23 1.38(2) yes .
F6a C23 1.32(2) yes .
F7 C45 1.37(3) yes .
F7a C45 1.46(3) yes .
F8 C45 1.63(3) yes .
F8a C45 1.22(3) yes .
F9 C45 1.15(3) yes .
F9a C45 1.40(2) yes .
F10 C46 1.26(3) yes .
F10a C46 1.354(19) yes .
F11 C46 1.47(3) yes .
F11a C46 1.30(2) yes .
F12 C46 1.36(3) yes .
F12a C46 1.38(2) yes .
O1 C55 1.348(12) yes .
N1 C11 1.554(10) yes .
N1 C11 1.554(10) yes 2_556
N1 C12 1.523(11) yes .
N1 C12 1.523(11) yes 2_556
N2 C34 1.547(10) yes .
N2 C34 1.547(10) yes 2_557
N2 C35 1.507(12) yes .
N2 C35 1.507(12) yes 2_557
N3 C47 1.381(11) yes .
N3 C55 1.350(13) yes .
C1 C1 1.540(11) yes 2_556
C1 C2 1.393(12) yes .
C1 C10 1.380(13) yes .
C2 C3 1.470(10) yes .
C2 C11 1.467(13) yes .
C3 C4 1.327(14) yes .
C3 C16 1.517(13) yes .
C4 C5 1.409(12) yes .
C5 C6 1.383(14) yes .
C5 C10 1.427(12) yes .
C6 C7 1.406(14) yes .
C7 C8 1.376(15) yes .
C8 C9 1.380(15) yes .
C9 C10 1.412(12) yes .
C12 C13 1.530(13) yes .
C13 C14 1.521(16) yes .
C14 C15 1.556(17) yes .
C16 C17 1.399(15) yes .
C16 C21 1.367(13) yes .
C17 C18 1.436(15) yes .
C18 C19 1.333(15) yes .
C18 C22 1.507(19) yes .
C19 C20 1.374(16) yes .
C20 C21 1.393(14) yes .
C20 C23 1.487(16) yes .
C24 C24 1.550(12) yes 2_557
C24 C25 1.387(13) yes .
C24 C33 1.439(14) yes .
C25 C26 1.442(11) yes .
C25 C34 1.469(13) yes .
C26 C27 1.347(14) yes .
C26 C39 1.477(13) yes .
C27 C28 1.431(13) yes .
C28 C29 1.368(15) yes .
C28 C33 1.389(13) yes .
C29 C30 1.407(15) yes .
C30 C31 1.392(16) yes .
C31 C32 1.387(15) yes .
C32 C33 1.412(13) yes .
C35 C36 1.514(14) yes .
C36 C37 1.512(18) yes .
C37 C38 1.547(19) yes .
C39 C40 1.406(16) yes .
C39 C44 1.336(14) yes .
C40 C41 1.438(17) yes .
C41 C42 1.324(17) yes .
C41 C45 1.51(2) yes .
C42 C43 1.410(17) yes .
C43 C44 1.368(14) yes .
C43 C46 1.481(16) yes .
C47 C48 1.390(4) yes .
C47 C52 1.390(4) yes .
C48 C49 1.390(4) yes .
C49 C50 1.390(3) yes .
C50 C51 1.390(7) yes .
C50 C53 1.546(7) yes .
C51 C52 1.390(6) yes .
C52 C54 1.541(6) yes .
C55 C56 1.335(13) yes .
C56 C57 1.362(10) yes .
C56 C61 1.402(9) yes .
C57 C58 1.370(11) yes .
C58 C59 1.348(10) yes .
C59 C60 1.480(10) yes .
C60 C61 1.365(10) yes .
C4 H4 0.950 no .
C6 H6 0.950 no .
C7 H7 0.950 no .
C8 H8 0.950 no .
C9 H9 0.950 no .
C11 H11A 0.990 no .
C11 H11B 0.990 no .
C12 H12A 0.990 no .
C12 H12B 0.990 no .
C13 H13A 0.990 no .
C13 H13B 0.990 no .
C14 H14A 0.990 no .
C14 H14B 0.990 no .
C15 H15A 0.980 no .
C15 H15B 0.980 no .
C15 H15C 0.980 no .
C17 H17 0.950 no .
C19 H19 0.950 no .
C21 H21 0.950 no .
C27 H27 0.950 no .
C29 H29 0.950 no .
C30 H30 0.950 no .
C31 H31 0.950 no .
C32 H32 0.950 no .
C34 H34A 0.990 no .
C34 H34B 0.990 no .
C35 H35A 0.990 no .
C35 H35B 0.990 no .
C36 H36A 0.990 no .
C36 H36B 0.990 no .
C37 H37A 0.990 no .
C37 H37B 0.990 no .
C38 H38A 0.980 no .
C38 H38B 0.980 no .
C38 H38C 0.980 no .
C40 H40 0.950 no .
C42 H42 0.950 no .
C44 H44 0.950 no .
C49 H49 0.950 no .
C51 H51 0.950 no .
C53 H53A 0.980 no .
C53 H53B 0.980 no .
C53 H53C 0.980 no .
C54 H54A 0.980 no .
C54 H54B 0.980 no .
C54 H54C 0.980 no .
C57 H57 0.950 no .
C58 H58 0.950 no .
C59 H59 0.950 no .
C60 H60 0.950 no .
C61 H61 0.950 no .

loop_
_geom_contact_atom_site_label_1
_geom_contact_atom_site_label_2
_geom_contact_distance
_geom_contact_publ_flag
_geom_contact_site_symmetry_2
I1 N3 3.116(10) no .
F1 C14 3.59(3) no 2_556
F1 C17 2.82(3) no .
F1a C14 3.28(3) no 2_556
F1a C15 3.31(3) no 2_556
F1a C17 2.81(3) no .
F1a C19 3.45(3) no .
F2 C17 3.16(3) no .
F2 C19 3.00(3) no .
F2a C17 3.028(18) no .
F2a C19 3.34(2) no .
F3 C15 3.32(3) no 2_556
F3 C17 3.55(3) no .
F3 C19 2.73(3) no .
F3a C19 2.70(2) no .
F4 C21 2.90(3) no .
F4a C21 2.72(2) no .
F5 C19 3.24(3) no .
F5 C21 3.107(19) no .
F5a C19 3.044(18) no .
F5a C21 3.359(15) no .
F6 C19 2.76(2) no .
F6a C19 2.904(18) no .
F6a C21 3.397(16) no .
F7 C42 2.58(3) no .
F7a C38 3.21(2) no 2_557
F7a C42 2.812(19) no .
F8 C40 2.98(3) no .
F8 C42 3.27(3) no .
F8a C40 3.21(2) no .
F8a C42 3.12(2) no .
F9 C40 2.95(3) no .
F9 C42 3.50(3) no .
F9a C37 3.36(2) no 2_557
F9a C40 2.74(2) no .
F9a C42 3.57(2) no .
F10 C42 3.51(3) no .
F10 C44 2.84(3) no .
F10a C42 3.338(19) no .
F10a C44 3.062(17) no .
F11 C42 3.29(3) no .
F11 C44 2.903(19) no .
F11a C42 3.51(2) no .
F11a C44 2.946(17) no .
F12 C42 2.92(3) no .
F12a C42 2.608(19) no .
F12a C44 3.589(18) no .
O1 C47 2.699(8) no .
O1 C52 3.135(9) no .
O1 C54 3.240(10) no .
O1 C57 3.518(12) no .
O1 C61 2.736(11) no .
N1 C1 3.205(13) no .
N1 C1 3.205(13) no 2_556
N1 C2 2.538(13) no 2_556
N1 C3 3.558(11) no .
N1 C3 3.558(11) no 2_556
N1 C13 2.546(13) no 2_556
N2 C24 3.183(14) no .
N2 C24 3.183(14) no 2_557
N2 C25 2.516(13) no 2_557
N2 C26 3.530(11) no .
N2 C26 3.530(11) no 2_557
N2 C36 2.541(13) no 2_557
N3 C54 3.012(12) no .
N3 C57 2.859(13) no .
C1 C4 2.732(12) no .
C1 C9 2.924(13) no 2_556
C1 C11 2.806(11) no 2_556
C2 C2 3.031(9) no 2_556
C2 C5 2.842(13) no .
C2 C10 3.495(12) no 2_556
C2 C11 2.854(11) no 2_556
C2 C12 3.151(14) no 2_556
C2 C21 3.268(11) no .
C3 C10 2.826(13) no .
C3 C12 3.593(14) no 2_556
C4 C17 3.018(14) no .
C4 C21 3.488(13) no .
C5 C8 2.765(13) no .
C6 C9 2.797(14) no .
C7 C10 2.819(15) no .
C9 C9 3.340(14) no 2_556
C9 C10 3.303(14) no 2_556
C10 C10 3.254(13) no 2_556
C11 C13 3.140(13) no 2_556
C11 C16 3.045(11) no .
C11 C21 3.404(11) no .
C12 C13 2.968(14) no 2_556
C13 C13 3.327(14) no 2_556
C16 C19 2.757(14) no .
C17 C20 2.809(15) no .
C18 C21 2.731(15) no .
C24 C27 2.743(12) no .
C24 C32 2.971(14) no 2_557
C24 C34 2.830(12) no 2_557
C25 C25 3.052(10) no 2_557
C25 C28 2.835(14) no .
C25 C34 2.864(11) no 2_557
C25 C35 3.094(14) no 2_557
C25 C44 3.257(11) no .
C26 C33 2.851(13) no .
C26 C35 3.550(14) no 2_557
C27 C40 2.995(15) no .
C27 C44 3.439(14) no .
C28 C31 2.778(14) no .
C29 C32 2.756(15) no .
C30 C33 2.819(15) no .
C32 C32 3.254(15) no 2_557
C32 C33 3.288(15) no 2_557
C33 C33 3.299(14) no 2_557
C34 C36 3.114(14) no 2_557
C34 C39 3.031(13) no .
C34 C44 3.339(11) no .
C35 C36 2.966(16) no 2_557
C36 C36 3.313(16) no 2_557
C39 C42 2.773(15) no .
C40 C43 2.786(15) no .
C41 C44 2.720(17) no .
C47 C50 2.780(5) no .
C48 C51 2.780(3) no .
C48 C55 3.332(10) no .
C49 C52 2.780(5) no .
C52 C55 3.272(12) no .
C54 C55 3.462(13) no .
C55 C58 3.586(13) no .
C56 C59 2.814(10) no .
C57 C60 2.744(7) no .
C58 C61 2.767(10) no .
F1 F10 2.83(4) no 1_554
F1a F10a 3.10(3) no 1_554
F2 F2 3.19(3) no 2_656
F2 C19 3.15(2) no 2_656
F2a F5a 3.20(3) no 2_656
F2a F10a 3.466(19) no 1_554
F2a F11a 3.35(3) no 1_554
F2a C19 3.443(16) no 2_656
F3 C9 3.38(3) no 3_555
F3a F3a 2.638(19) no 2_656
F3a C8 3.39(2) no 3_555
F3a C9 3.33(2) no 3_555
F4 F8 2.89(3) no .
F4 F9 3.01(4) no .
F4 C45 3.56(3) no .
F4 C49 3.37(2) no .
F4a F9a 3.43(3) no .
F5 F11 2.80(3) no 2_657
F5 F12 3.57(3) no 2_657
F5a F2a 3.20(3) no 2_656
F5a F11a 2.708(18) no 2_657
F5a F12a 3.07(2) no 2_657
F5a C46 3.465(17) no 2_657
F6 F8 3.24(3) no .
F6 F9 3.41(3) no .
F6 F11 3.46(3) no 2_657
F6 F12 2.75(3) no 2_657
F6 C7 3.359(19) no 4_556
F6 C8 3.57(2) no 4_556
F6a F8a 3.14(2) no .
F6a F9a 2.97(3) no .
F6a F12a 3.37(2) no 2_657
F6a C7 3.369(17) no 4_556
F6a C45 3.59(3) no .
F7 F7 2.84(3) no 2_657
F7 C31 3.20(3) no 3_555
F7 C32 3.31(3) no 3_555
F7a C31 3.455(19) no 3_555
F7a C32 3.292(18) no 3_555
F8 F4 2.89(3) no .
F8 F6 3.24(3) no .
F8 F11 3.52(3) no 2_657
F8 F12 3.34(4) no 2_657
F8 C23 3.53(3) no .
F8a F6a 3.14(2) no .
F8a F12a 2.93(3) no 2_657
F8a C42 3.510(17) no 2_657
F9 F4 3.01(4) no .
F9 F6 3.41(3) no .
F9a F4a 3.43(3) no .
F9a F6a 2.97(3) no .
F9a C49 3.472(15) no .
F10 F1 2.83(4) no 1_556
F10 C54 3.548(19) no 2_557
F10 C56 3.49(2) no 2_557
F10 C61 2.99(2) no 2_557
F10a F1a 3.10(3) no 1_556
F10a F2a 3.466(19) no 1_556
F10a C30 3.600(18) no 4_557
F10a C54 3.298(14) no 2_557
F11 F5 2.80(3) no 2_657
F11 F6 3.46(3) no 2_657
F11 F8 3.52(3) no 2_657
F11 C60 3.17(3) no 2_557
F11 C61 3.35(2) no 2_557
F11a F2a 3.35(3) no 1_556
F11a F5a 2.708(18) no 2_657
F11a C60 2.995(18) no 2_557
F11a C61 2.963(17) no 2_557
F12 F5 3.57(3) no 2_657
F12 F6 2.75(3) no 2_657
F12 F8 3.34(4) no 2_657
F12 C30 3.06(3) no 4_557
F12 C31 3.23(3) no 4_557
F12a F5a 3.07(2) no 2_657
F12a F6a 3.37(2) no 2_657
F12a F8a 2.93(3) no 2_657
F12a C30 3.07(2) no 4_557
F12a C31 3.13(2) no 4_557
O1 C3 3.310(12) no 2_556
O1 C4 3.272(12) no 2_556
O1 C12 3.251(13) no .
O1 C17 2.995(12) no 2_556
N3 C34 3.154(13) no 2_557
C3 O1 3.310(12) no 2_556
C4 O1 3.272(12) no 2_556
C4 C61 3.533(12) no 2_556
C7 F6 3.359(19) no 4_546
C7 F6a 3.369(17) no 4_546
C8 F3a 3.39(2) no 3_445
C8 F6 3.57(2) no 4_546
C9 F3 3.38(3) no 3_445
C9 F3a 3.33(2) no 3_445
C12 O1 3.251(13) no .
C17 O1 2.995(12) no 2_556
C19 F2 3.15(2) no 2_656
C19 F2a 3.443(16) no 2_656
C23 F8 3.53(3) no .
C25 C57 3.492(11) no 2_557
C30 F10a 3.600(18) no 4_547
C30 F12 3.06(3) no 4_547
C30 F12a 3.07(2) no 4_547
C31 F7 3.20(3) no 3_445
C31 F7a 3.455(19) no 3_445
C31 F12 3.23(3) no 4_547
C31 F12a 3.13(2) no 4_547
C32 F7 3.31(3) no 3_445
C32 F7a 3.292(18) no 3_445
C34 N3 3.154(13) no 2_557
C34 C57 3.549(11) no 2_557
C35 C47 3.509(11) no 2_557
C42 F8a 3.510(17) no 2_657
C45 F4 3.56(3) no .
C45 F6a 3.59(3) no .
C46 F5a 3.465(17) no 2_657
C47 C35 3.509(11) no 2_557
C49 F4 3.37(2) no .
C49 F9a 3.472(15) no .
C54 F10 3.548(19) no 2_557
C54 F10a 3.298(14) no 2_557
C56 F10 3.49(2) no 2_557
C57 C25 3.492(11) no 2_557
C57 C34 3.549(11) no 2_557
C60 F11 3.17(3) no 2_557
C60 F11a 2.995(18) no 2_557
C61 F10 2.99(2) no 2_557
C61 F11 3.35(2) no 2_557
C61 F11a 2.963(17) no 2_557
C61 C4 3.533(12) no 2_556
I1 H49 3.0044 no .
F1 H14B 2.7526 no 2_556
F1 H15B 3.5939 no 2_556
F1 H15C 3.3889 no 2_556
F1 H17 2.5490 no .
F1a H14B 2.5072 no 2_556
F1a H15B 3.1991 no 2_556
F1a H15C 2.9733 no 2_556
F1a H17 2.6409 no .
F2 H17 3.2736 no .
F2 H19 3.0205 no .
F2a H17 2.9640 no .
F2a H19 3.5025 no .
F3 H15B 3.2100 no 2_556
F3 H15C 2.6261 no 2_556
F3 H19 2.4693 no .
F3a H15C 3.2547 no 2_556
F3a H19 2.3588 no .
F4 H21 2.6384 no .
F4a H21 2.3774 no .
F5 H19 3.3774 no .
F5 H21 3.1269 no .
F5a H19 2.9995 no .
F5a H21 3.5017 no .
F6 H19 2.4431 no .
F6a H19 2.7590 no .
F6a H21 3.5894 no .
F7 H38C 3.4261 no 2_557
F7 H42 2.2270 no .
F7a H37B 3.4559 no 2_557
F7a H38B 3.1236 no 2_557
F7a H38C 2.5218 no 2_557
F7a H42 2.5650 no .
F8 H40 2.9453 no .
F8 H42 3.4517 no .
F8a H40 3.2643 no .
F8a H42 3.1331 no .
F9 H37B 2.8379 no 2_557
F9 H38C 3.3234 no 2_557
F9 H40 2.7801 no .
F9a H37B 2.4897 no 2_557
F9a H38B 3.5733 no 2_557
F9a H38C 3.2840 no 2_557
F9a H40 2.4803 no .
F10 H44 2.6136 no .
F10a H42 3.4783 no .
F10a H44 3.0078 no .
F11 H42 3.5010 no .
F11 H44 2.8497 no .
F11a H44 2.7668 no .
F12 H42 2.6148 no .
F12a H42 2.2691 no .
O1 H54A 3.3209 no .
O1 H54C 2.7902 no .
O1 H61 2.4664 no .
N1 H11A 2.0933 no 2_556
N1 H11B 2.0935 no 2_556
N1 H12A 2.0690 no 2_556
N1 H12B 2.0692 no 2_556
N1 H13A 2.7002 no .
N1 H13A 2.7002 no 2_556
N1 H13B 2.8054 no .
N1 H13B 2.8054 no 2_556
N2 H34A 2.0899 no 2_557
N2 H34B 2.0897 no 2_557
N2 H35A 2.0505 no 2_557
N2 H35B 2.0501 no 2_557
N2 H36A 2.6867 no .
N2 H36A 2.6867 no 2_557
N2 H36B 2.8168 no .
N2 H36B 2.8168 no 2_557
N3 H54C 2.5743 no .
N3 H57 2.5712 no .
C1 H9 2.6608 no .
C1 H9 2.5927 no 2_556
C1 H11A 3.2738 no .
C1 H11B 2.6612 no .
C1 H11B 2.5389 no 2_556
C2 H4 3.2650 no .
C2 H9 3.4524 no 2_556
C2 H11B 2.6943 no 2_556
C2 H12B 2.7806 no 2_556
C2 H21 3.1244 no .
C3 H11A 2.6233 no .
C3 H11B 3.2793 no .
C3 H12B 2.9211 no 2_556
C3 H17 2.6484 no .
C3 H21 2.6613 no .
C4 H6 2.6371 no .
C4 H17 2.8853 no .
C5 H7 3.2883 no .
C5 H9 3.3106 no .
C6 H4 2.6190 no .
C6 H8 3.2381 no .
C7 H9 3.2782 no .
C8 H6 3.2405 no .
C9 H7 3.2813 no .
C9 H9 2.9957 no 2_556
C10 H4 3.2740 no .
C10 H6 3.2873 no .
C10 H8 3.2549 no .
C10 H9 2.7633 no 2_556
C10 H11B 3.2250 no 2_556
C11 H11A 3.3628 no 2_556
C11 H11B 2.8280 no 2_556
C11 H12A 2.5688 no .
C11 H12A 3.3750 no 2_556
C11 H12B 2.6966 no .
C11 H12B 2.6476 no 2_556
C11 H13A 3.4246 no 2_556
C11 H13B 2.8696 no 2_556
C11 H21 3.2413 no .
C12 H11A 2.7629 no .
C12 H11A 2.6409 no 2_556
C12 H11B 2.5185 no .
C12 H11B 3.3637 no 2_556
C12 H12A 2.8276 no 2_556
C12 H12B 3.3778 no 2_556
C12 H13A 2.5699 no 2_556
C12 H13B 3.3098 no 2_556
C12 H14A 2.7112 no .
C12 H14B 2.6417 no .
C13 H11A 2.7393 no 2_556
C13 H12A 2.7386 no 2_556
C13 H13A 2.7463 no 2_556
C13 H15A 2.6545 no .
C13 H15B 3.3463 no .
C13 H15C 2.7172 no .
C14 H12A 2.6034 no .
C14 H12B 2.7145 no .
C14 H13A 3.4998 no 2_556
C15 H13A 2.7180 no .
C15 H13B 2.6472 no .
C16 H4 2.5783 no .
C16 H11A 2.5650 no .
C16 H12B 3.0949 no 2_556
C16 H13B 2.8889 no 2_556
C17 H4 2.7985 no .
C17 H11A 3.5787 no .
C17 H12B 3.1039 no 2_556
C17 H13B 3.0100 no 2_556
C17 H14B 3.1432 no 2_556
C17 H19 3.2844 no .
C17 H21 3.2640 no .
C18 H13B 3.3103 no 2_556
C18 H14B 3.3646 no 2_556
C18 H15C 3.0635 no 2_556
C19 H13B 3.5673 no 2_556
C19 H15C 3.2617 no 2_556
C19 H17 3.2862 no .
C19 H21 3.2414 no .
C20 H13B 3.5575 no 2_556
C21 H4 3.5771 no .
C21 H11A 2.6807 no .
C21 H13B 3.2292 no 2_556
C21 H17 3.2753 no .
C21 H19 3.2441 no .
C22 H14B 3.3488 no 2_556
C22 H15C 3.1724 no 2_556
C22 H17 2.6406 no .
C22 H19 2.6499 no .
C23 H19 2.6793 no .
C23 H21 2.6150 no .
C24 H32 2.6769 no .
C24 H32 2.6213 no 2_557
C24 H34A 3.2647 no .
C24 H34B 2.6404 no .
C24 H34B 2.5704 no 2_557
C24 H35B 3.5885 no 2_557
C25 H27 3.2444 no .
C25 H32 3.5469 no 2_557
C25 H34B 2.7059 no 2_557
C25 H35B 2.7016 no 2_557
C25 H44 3.1218 no .
C26 H34A 2.5687 no .
C26 H34B 3.2249 no .
C26 H35B 2.8706 no 2_557
C26 H36B 3.5977 no 2_557
C26 H40 2.6105 no .
C26 H44 2.6326 no .
C27 H29 2.6252 no .
C27 H40 2.8675 no .
C28 H30 3.3035 no .
C28 H32 3.2871 no .
C29 H27 2.6429 no .
C29 H31 3.2355 no .
C30 H32 3.2914 no .
C31 H29 3.2294 no .
C32 H30 3.2996 no .
C32 H32 2.8971 no 2_557
C33 H27 3.2613 no .
C33 H29 3.2232 no .
C33 H31 3.2639 no .
C33 H32 2.7228 no 2_557
C33 H34B 3.3590 no 2_557
C34 H34A 3.3752 no 2_557
C34 H34B 2.8489 no 2_557
C34 H35A 2.5354 no .
C34 H35A 3.3360 no 2_557
C34 H35B 2.6953 no .
C34 H35B 2.5922 no 2_557
C34 H36A 3.3890 no 2_557
C34 H36B 2.8605 no 2_557
C34 H44 3.1491 no .
C35 H34A 2.7604 no .
C35 H34A 2.5936 no 2_557
C35 H34B 2.5146 no .
C35 H34B 3.3278 no 2_557
C35 H35A 2.8110 no 2_557
C35 H35B 3.3506 no 2_557
C35 H36A 2.5657 no 2_557
C35 H36B 3.3283 no 2_557
C35 H37A 2.6947 no .
C35 H37B 2.6433 no .
C36 H34A 2.7093 no 2_557
C36 H35A 2.7555 no 2_557
C36 H36A 2.7266 no 2_557
C36 H38A 2.6348 no .
C36 H38B 3.3400 no .
C36 H38C 2.7459 no .
C37 H35A 2.5785 no .
C37 H35B 2.7184 no .
C37 H36A 3.4588 no 2_557
C38 H36A 2.7081 no .
C38 H36B 2.6558 no .
C39 H27 2.5257 no .
C39 H34A 2.5496 no .
C39 H35B 3.0607 no 2_557
C39 H36B 2.8839 no 2_557
C40 H27 2.8085 no .
C40 H34A 3.5681 no .
C40 H35B 3.0723 no 2_557
C40 H36B 3.0196 no 2_557
C40 H37B 3.1748 no 2_557
C40 H42 3.2849 no .
C40 H44 3.2370 no .
C41 H36B 3.2437 no 2_557
C41 H37B 3.2808 no 2_557
C41 H38C 3.0579 no 2_557
C42 H36B 3.4564 no 2_557
C42 H38C 3.1775 no 2_557
C42 H40 3.2778 no .
C42 H44 3.2532 no .
C43 H34A 3.5730 no .
C43 H36B 3.3802 no 2_557
C44 H27 3.4988 no .
C44 H34A 2.5964 no .
C44 H36B 3.0963 no 2_557
C44 H40 3.2458 no .
C44 H42 3.2572 no .
C45 H37B 3.2922 no 2_557
C45 H38C 3.1930 no 2_557
C45 H40 2.6490 no .
C45 H42 2.6424 no .
C46 H42 2.6777 no .
C46 H44 2.6160 no .
C47 H49 3.2649 no .
C47 H51 3.2651 no .
C47 H54A 3.1907 no .
C47 H54B 3.1609 no .
C47 H54C 2.6088 no .
C49 H51 3.2651 no .
C49 H53A 3.1755 no .
C49 H53B 3.1505 no .
C49 H53C 2.5824 no .
C51 H49 3.2649 no .
C51 H53A 2.7901 no .
C51 H53B 2.7902 no .
C51 H53C 3.3348 no .
C51 H54A 2.7596 no .
C51 H54B 2.7597 no .
C51 H54C 3.3173 no .
C53 H49 2.6875 no .
C53 H51 2.6887 no .
C54 H51 2.6526 no .
C55 H54C 2.8225 no .
C55 H57 2.4673 no .
C55 H61 2.6312 no .
C56 H54C 3.5312 no .
C56 H58 3.2390 no .
C56 H60 3.2632 no .
C57 H59 3.2367 no .
C57 H61 3.2312 no .
C58 H60 3.2680 no .
C59 H57 3.2159 no .
C59 H61 3.3246 no .
C60 H58 3.2806 no .
C61 H57 3.2311 no .
C61 H59 3.3194 no .
H4 H6 2.4498 no .
H4 H17 2.6179 no .
H6 H7 2.3621 no .
H7 H8 2.3154 no .
H8 H9 2.3144 no .
H9 H9 2.9292 no 2_556
H11A H12A 2.5035 no .
H11A H12A 3.5872 no 2_556
H11A H12B 3.1580 no .
H11A H12B 2.7755 no 2_556
H11A H13A 3.0326 no 2_556
H11A H13B 2.2101 no 2_556
H11A H21 2.6033 no .
H11B H11B 3.3317 no 2_556
H11B H12A 2.6019 no .
H11B H12B 2.3815 no .
H11B H12B 3.5903 no 2_556
H11B H21 3.5381 no .
H12A H12A 3.2805 no 2_556
H12A H13A 2.4311 no .
H12A H13A 2.1881 no 2_556
H12A H13B 2.8731 no .
H12A H13B 2.8992 no 2_556
H12A H14A 2.4546 no .
H12A H14B 2.8041 no .
H12B H13A 2.8742 no .
H12B H13A 3.5334 no 2_556
H12B H13B 2.3484 no .
H12B H14A 3.0755 no .
H12B H14B 2.4977 no .
H12B H17 2.8971 no 2_556
H13A H13A 2.1947 no 2_556
H13A H13B 3.5773 no 2_556
H13A H14A 2.3642 no .
H13A H14A 3.1504 no 2_556
H13A H14B 2.8773 no .
H13A H15A 2.5016 no .
H13A H15B 3.5874 no .
H13A H15C 3.0617 no .
H13B H14A 2.8772 no .
H13B H14B 2.4150 no .
H13B H15A 2.8637 no .
H13B H15B 3.5640 no .
H13B H15C 2.4941 no .
H13B H17 3.4292 no 2_556
H14A H15A 2.4316 no .
H14A H15B 2.3820 no .
H14A H15C 2.8920 no .
H14B H15A 2.8924 no .
H14B H15B 2.4271 no .
H14B H15C 2.3861 no .
H14B H17 2.9790 no 2_556
H15C H19 3.3425 no 2_556
H27 H29 2.4520 no .
H27 H40 2.6598 no .
H29 H30 2.3592 no .
H30 H31 2.3526 no .
H31 H32 2.3271 no .
H32 H32 2.8281 no 2_557
H34A H35A 2.4845 no .
H34A H35A 3.5453 no 2_557
H34A H35B 3.1731 no .
H34A H35B 2.7135 no 2_557
H34A H36A 2.9930 no 2_557
H34A H36B 2.1950 no 2_557
H34A H44 2.4795 no .
H34B H34B 3.3512 no 2_557
H34B H35A 2.5653 no .
H34B H35B 2.3932 no .
H34B H35B 3.5401 no 2_557
H34B H44 3.4426 no .
H35A H35A 3.2777 no 2_557
H35A H36A 2.4253 no .
H35A H36A 2.2028 no 2_557
H35A H36B 2.8553 no .
H35A H36B 2.9302 no 2_557
H35A H37A 2.4198 no .
H35A H37B 2.7840 no .
H35B H36A 2.8569 no .
H35B H36A 3.5322 no 2_557
H35B H36B 2.3189 no .
H35B H37A 3.0740 no .
H35B H37B 2.5128 no .
H35B H40 2.9268 no 2_557
H36A H36A 2.1739 no 2_557
H36A H36B 3.5640 no 2_557
H36A H37A 2.3586 no .
H36A H37A 3.1012 no 2_557
H36A H37B 2.8674 no .
H36A H38A 2.4726 no .
H36A H38B 3.5626 no .
H36A H38C 3.0876 no .
H36B H37A 2.8674 no .
H36B H37B 2.3971 no .
H36B H38A 2.8431 no .
H36B H38B 3.5776 no .
H36B H38C 2.5371 no .
H36B H40 3.4926 no 2_557
H36B H44 3.5723 no 2_557
H37A H38A 2.4410 no .
H37A H38B 2.3531 no .
H37A H38C 2.8818 no .
H37B H38A 2.8825 no .
H37B H38B 2.4343 no .
H37B H38C 2.3590 no .
H37B H40 3.0959 no 2_557
H38C H42 3.2457 no 2_557
H49 H53A 3.3596 no .
H49 H53B 3.3360 no .
H49 H53C 2.3647 no .
H51 H53A 2.7235 no .
H51 H53B 2.7434 no .
H51 H54A 2.6776 no .
H51 H54B 2.7017 no .
H51 H54C 3.5867 no .
H57 H58 2.2905 no .
H58 H59 2.3096 no .
H59 H60 2.4552 no .
H60 H61 2.3129 no .
I1 H11B 3.1065 no .
I1 H21 3.5273 no .
F1 H8 3.5268 no 3_555
F1 H54A 3.2231 no 2_556
F1 H61 3.4531 no 2_556
F1a H8 3.5761 no 3_555
F1a H54A 3.2058 no 2_556
F2 H8 3.2692 no 3_555
F2 H19 2.5520 no 2_656
F2a H8 3.4229 no 3_555
F2a H19 2.8788 no 2_656
F2a H61 3.3539 no 2_556
F3 H8 3.1768 no 3_555
F3 H9 2.7581 no 3_555
F3a H8 2.9654 no 3_555
F3a H9 2.8800 no 3_555
F3a H19 3.1252 no 2_656
F4 H40 3.2852 no .
F4 H49 2.4635 no .
F4 H53C 3.5425 no .
F4a H40 3.5073 no .
F4a H49 2.8147 no .
F6 H7 2.7011 no 4_556
F6 H8 3.0769 no 4_556
F6 H31 3.5828 no 3_555
F6a H7 2.5879 no 4_556
F6a H8 3.5425 no 4_556
F6a H49 3.1823 no .
F6a H53C 2.9920 no .
F7 H31 2.6919 no 3_555
F7 H32 2.9236 no 3_555
F7 H42 2.9086 no 2_657
F7a H31 2.9530 no 3_555
F7a H32 2.6413 no 3_555
F7a H58 2.9687 no 3_555
F8 H31 3.5098 no 3_555
F8 H42 3.1465 no 2_657
F8a H31 2.8836 no 3_555
F8a H42 2.8677 no 2_657
F9 H31 3.3815 no 3_555
F9 H49 3.4910 no .
F9 H53C 3.3921 no .
F9a H49 3.1411 no .
F9a H53A 3.4349 no .
F9a H53C 3.2373 no .
F10 H30 3.3837 no 4_557
F10 H54A 3.5701 no 2_557
F10 H54C 2.7407 no 2_557
F10 H61 2.6599 no 2_557
F10a H30 2.7207 no 4_557
F10a H54A 3.2581 no 2_557
F10a H54B 3.5757 no 2_557
F10a H54C 2.6106 no 2_557
F10a H61 3.2893 no 2_557
F11 H60 2.9732 no 2_557
F11 H61 3.2726 no 2_557
F11a H60 2.8625 no 2_557
F11a H61 2.7808 no 2_557
F12 H8 3.3630 no 3_556
F12 H30 2.4233 no 4_557
F12 H31 2.7290 no 4_557
F12a H30 2.5266 no 4_557
F12a H31 2.6063 no 4_557
O1 H4 3.3488 no 2_556
O1 H11B 3.5290 no .
O1 H12A 3.4407 no .
O1 H12B 2.3184 no .
O1 H14B 3.1244 no .
O1 H17 2.1678 no 2_556
N3 H34A 3.0349 no 2_557
N3 H34B 2.3986 no 2_557
N3 H35A 3.2084 no 2_557
N3 H35B 3.3789 no 2_557
C4 H61 3.3321 no 2_556
C6 H15A 3.4076 no 3_545
C6 H15C 3.2807 no 3_545
C6 H53C 3.4514 no 4_546
C7 H19 3.3227 no 4_546
C7 H31 3.5934 no 2_556
C7 H53C 3.3320 no 4_546
C8 H19 3.1694 no 4_546
C13 H53B 3.4232 no 2_556
C14 H54A 3.0201 no .
C15 H53B 3.4285 no 2_556
C17 H61 3.0977 no 2_556
C20 H49 3.4171 no .
C21 H49 3.2930 no .
C22 H8 3.5674 no 3_555
C23 H49 3.3201 no .
C24 H57 3.3493 no .
C24 H57 3.2708 no 2_557
C24 H58 3.5848 no 2_557
C25 H57 3.1064 no 2_557
C28 H38C 3.5441 no 3_545
C29 H38A 3.3472 no 3_545
C29 H38C 3.1897 no 3_545
C30 H38C 3.5420 no 3_545
C30 H42 3.1314 no 4_547
C31 H42 2.9935 no 4_547
C32 H57 2.9374 no .
C32 H58 3.0715 no .
C33 H57 3.2289 no .
C34 H57 3.0803 no 2_557
C37 H59 3.5281 no 4_457
C38 H29 3.5045 no 3_455
C38 H58 3.5432 no 4_457
C38 H59 3.1306 no 4_457
C45 H31 3.4220 no 3_555
C46 H30 3.1370 no 4_557
C46 H61 3.5458 no 2_557
C47 H12A 3.2346 no .
C47 H12B 3.3824 no .
C47 H34B 3.2035 no 2_557
C47 H35A 2.9270 no 2_557
C47 H35B 3.1511 no 2_557
C48 H11A 3.2831 no .
C48 H11B 3.0555 no .
C48 H12A 3.2165 no .
C48 H35B 3.2546 no 2_557
C49 H11A 3.0382 no .
C49 H11B 3.4877 no .
C49 H12A 3.0793 no .
C49 H37B 3.4081 no 2_557
C50 H12A 2.9553 no .
C50 H37A 3.5057 no 2_557
C50 H37B 3.1938 no 2_557
C51 H12A 2.9749 no .
C51 H14A 2.9863 no .
C51 H35A 3.5064 no 2_557
C51 H37A 3.1156 no 2_557
C51 H37B 3.4254 no 2_557
C52 H12A 3.1167 no .
C52 H12B 3.5352 no .
C52 H14A 3.3117 no .
C52 H14B 3.3693 no .
C52 H35A 2.8587 no 2_557
C52 H37A 3.4738 no 2_557
C53 H6 3.1071 no 4_556
C53 H7 3.4757 no 4_556
C53 H13A 3.4894 no 2_556
C53 H15A 3.5471 no 2_556
C53 H59 3.2653 no 3_555
C54 H14A 3.4870 no .
C54 H14B 3.1531 no .
C54 H35A 3.0861 no 2_557
C55 H12B 3.4096 no .
C55 H17 3.3100 no 2_556
C55 H34B 3.2861 no 2_557
C55 H44 3.5879 no 2_557
C56 H4 3.5512 no 2_556
C56 H6 3.3937 no 2_556
C56 H34B 3.4809 no 2_557
C56 H44 2.8710 no 2_557
C57 H6 3.4951 no 2_556
C57 H32 3.2799 no .
C57 H34A 3.5540 no 2_557
C57 H34B 3.0431 no 2_557
C57 H44 2.9490 no 2_557
C58 H6 3.3961 no 2_556
C58 H32 3.0665 no .
C58 H38B 3.1237 no 4_447
C58 H44 3.1896 no 2_557
C58 H53A 3.4170 no 3_445
C59 H6 3.2598 no 2_556
C59 H38B 2.8995 no 4_447
C59 H44 3.2681 no 2_557
C59 H53A 2.6682 no 3_445
C60 H4 3.5525 no 2_556
C60 H6 3.0885 no 2_556
C60 H44 3.1770 no 2_557
C60 H53A 3.2908 no 3_445
C61 H4 2.9917 no 2_556
C61 H6 3.1835 no 2_556
C61 H17 3.1091 no 2_556
C61 H44 2.9743 no 2_557
H4 O1 3.3488 no 2_556
H4 C56 3.5512 no 2_556
H4 C60 3.5525 no 2_556
H4 C61 2.9917 no 2_556
H4 H15A 3.4376 no 3_545
H4 H61 2.7244 no 2_556
H6 C53 3.1071 no 4_546
H6 C56 3.3937 no 2_556
H6 C57 3.4951 no 2_556
H6 C58 3.3961 no 2_556
H6 C59 3.2598 no 2_556
H6 C60 3.0885 no 2_556
H6 C61 3.1835 no 2_556
H6 H15A 3.0847 no 3_545
H6 H15C 3.3381 no 3_545
H6 H53A 2.9313 no 4_546
H6 H53B 2.8994 no 4_546
H6 H53C 2.9595 no 4_546
H6 H60 3.4675 no 2_556
H7 F6 2.7011 no 4_546
H7 F6a 2.5879 no 4_546
H7 C53 3.4757 no 4_546
H7 H19 3.2633 no 4_546
H7 H31 3.0953 no 2_556
H7 H53A 3.4392 no 4_546
H7 H53C 2.7403 no 4_546
H8 F1 3.5268 no 3_445
H8 F1a 3.5761 no 3_445
H8 F2 3.2692 no 3_445
H8 F2a 3.4229 no 3_445
H8 F3 3.1768 no 3_445
H8 F3a 2.9654 no 3_445
H8 F6 3.0769 no 4_546
H8 F6a 3.5425 no 4_546
H8 F12 3.3630 no 3_444
H8 C22 3.5674 no 3_445
H8 H19 2.9613 no 4_546
H8 H30 3.2404 no 2_556
H8 H31 3.3889 no 2_556
H9 F3 2.7581 no 3_445
H9 F3a 2.8800 no 3_445
H11A C48 3.2831 no .
H11A C49 3.0382 no .
H11A H49 2.8920 no .
H11B I1 3.1065 no .
H11B O1 3.5290 no .
H11B C48 3.0555 no .
H11B C49 3.4877 no .
H12A O1 3.4407 no .
H12A C47 3.2346 no .
H12A C48 3.2165 no .
H12A C49 3.0793 no .
H12A C50 2.9553 no .
H12A C51 2.9749 no .
H12A C52 3.1167 no .
H12A H49 3.5982 no .
H12A H51 3.4471 no .
H12A H53B 3.4849 no .
H12B O1 2.3184 no .
H12B C47 3.3824 no .
H12B C52 3.5352 no .
H12B C55 3.4096 no .
H13A C53 3.4894 no 2_556
H13A H53B 2.8014 no 2_556
H13B H49 3.5956 no 2_556
H13B H53B 3.2228 no 2_556
H13B H53C 3.3731 no 2_556
H14A C51 2.9863 no .
H14A C52 3.3117 no .
H14A C54 3.4870 no .
H14A H51 2.7513 no .
H14A H54A 2.7949 no .
H14B O1 3.1244 no .
H14B C52 3.3693 no .
H14B C54 3.1531 no .
H14B H54A 2.3822 no .
H14B H54C 3.4738 no .
H15A C6 3.4076 no 3_455
H15A C53 3.5471 no 2_556
H15A H4 3.4376 no 3_455
H15A H6 3.0847 no 3_455
H15A H53B 2.7091 no 2_556
H15A H53C 3.5608 no 2_556
H15C C6 3.2807 no 3_455
H15C H6 3.3381 no 3_455
H15C H53B 3.3811 no 2_556
H15C H53C 3.5208 no 2_556
H17 O1 2.1678 no 2_556
H17 C55 3.3100 no 2_556
H17 C61 3.1091 no 2_556
H17 H61 2.2868 no 2_556
H19 F2 2.5520 no 2_656
H19 F2a 2.8788 no 2_656
H19 F3a 3.1252 no 2_656
H19 C7 3.3227 no 4_556
H19 C8 3.1694 no 4_556
H19 H7 3.2633 no 4_556
H19 H8 2.9613 no 4_556
H21 I1 3.5273 no .
H21 H49 2.9864 no .
H27 H38A 3.3521 no 3_545
H29 C38 3.5045 no 3_545
H29 H38A 2.9728 no 3_545
H29 H38C 3.2269 no 3_545
H30 F10 3.3837 no 4_547
H30 F10a 2.7207 no 4_547
H30 F12 2.4233 no 4_547
H30 F12a 2.5266 no 4_547
H30 C46 3.1370 no 4_547
H30 H8 3.2404 no 2_556
H30 H42 3.1125 no 4_547
H31 F6 3.5828 no 3_445
H31 F7 2.6919 no 3_445
H31 F7a 2.9530 no 3_445
H31 F8 3.5098 no 3_445
H31 F8a 2.8836 no 3_445
H31 F9 3.3815 no 3_445
H31 F12 2.7290 no 4_547
H31 F12a 2.6063 no 4_547
H31 C7 3.5934 no 2_556
H31 C45 3.4220 no 3_445
H31 H7 3.0953 no 2_556
H31 H8 3.3889 no 2_556
H31 H42 2.8673 no 4_547
H31 H58 3.5452 no .
H32 F7 2.9236 no 3_445
H32 F7a 2.6413 no 3_445
H32 C57 3.2799 no .
H32 C58 3.0665 no .
H32 H57 2.7674 no .
H32 H58 2.3248 no .
H34A N3 3.0349 no 2_557
H34A C57 3.5540 no 2_557
H34A H54C 3.0804 no 2_557
H34A H57 3.3200 no 2_557
H34B N3 2.3986 no 2_557
H34B C47 3.2035 no 2_557
H34B C55 3.2861 no 2_557
H34B C56 3.4809 no 2_557
H34B C57 3.0431 no 2_557
H34B H57 2.4197 no 2_557
H35A N3 3.2084 no 2_557
H35A C47 2.9270 no 2_557
H35A C51 3.5064 no 2_557
H35A C52 2.8587 no 2_557
H35A C54 3.0861 no 2_557
H35A H54B 2.7457 no 2_557
H35A H54C 3.1547 no 2_557
H35B N3 3.3789 no 2_557
H35B C47 3.1511 no 2_557
H35B C48 3.2546 no 2_557
H36A H54B 3.0324 no .
H36B H54B 3.3751 no .
H37A C50 3.5057 no 2_557
H37A C51 3.1156 no 2_557
H37A C52 3.4738 no 2_557
H37A H51 3.1418 no 2_557
H37A H53A 3.5696 no 2_557
H37A H54B 3.3292 no 2_557
H37A H59 3.2435 no 4_457
H37B C49 3.4081 no 2_557
H37B C50 3.1938 no 2_557
H37B C51 3.4254 no 2_557
H37B H53A 3.3528 no 2_557
H37B H59 3.5672 no 4_457
H38A C29 3.3472 no 3_455
H38A H27 3.3521 no 3_455
H38A H29 2.9728 no 3_455
H38B C58 3.1237 no 4_457
H38B C59 2.8995 no 4_457
H38B H58 2.6894 no 4_457
H38B H59 2.2244 no 4_457
H38C C28 3.5441 no 3_455
H38C C29 3.1897 no 3_455
H38C C30 3.5420 no 3_455
H38C H29 3.2269 no 3_455
H38C H58 3.5817 no 4_457
H40 F4 3.2852 no .
H40 F4a 3.5073 no .
H40 H49 3.5486 no .
H42 F7 2.9086 no 2_657
H42 F8 3.1465 no 2_657
H42 F8a 2.8677 no 2_657
H42 C30 3.1314 no 4_557
H42 C31 2.9935 no 4_557
H42 H30 3.1125 no 4_557
H42 H31 2.8673 no 4_557
H44 C55 3.5879 no 2_557
H44 C56 2.8710 no 2_557
H44 C57 2.9490 no 2_557
H44 C58 3.1896 no 2_557
H44 C59 3.2681 no 2_557
H44 C60 3.1770 no 2_557
H44 C61 2.9743 no 2_557
H44 H54C 3.5528 no 2_557
H44 H57 3.4006 no 2_557
H44 H61 3.4555 no 2_557
H49 F4 2.4635 no .
H49 F4a 2.8147 no .
H49 F6a 3.1823 no .
H49 F9 3.4910 no .
H49 F9a 3.1411 no .
H49 C20 3.4171 no .
H49 C21 3.2930 no .
H49 C23 3.3201 no .
H49 H11A 2.8920 no .
H49 H12A 3.5982 no .
H49 H13B 3.5956 no 2_556
H49 H21 2.9864 no .
H49 H40 3.5486 no .
H51 H12A 3.4471 no .
H51 H14A 2.7513 no .
H51 H37A 3.1418 no 2_557
H53A F9a 3.4349 no .
H53A C58 3.4170 no 3_555
H53A C59 2.6682 no 3_555
H53A C60 3.2908 no 3_555
H53A H6 2.9313 no 4_556
H53A H7 3.4392 no 4_556
H53A H37A 3.5696 no 2_557
H53A H37B 3.3528 no 2_557
H53A H58 3.5533 no 3_555
H53A H59 2.2906 no 3_555
H53A H60 3.3322 no 3_555
H53B C13 3.4232 no 2_556
H53B C15 3.4285 no 2_556
H53B H6 2.8994 no 4_556
H53B H12A 3.4849 no .
H53B H13A 2.8014 no 2_556
H53B H13B 3.2228 no 2_556
H53B H15A 2.7091 no 2_556
H53B H15C 3.3811 no 2_556
H53C F4 3.5425 no .
H53C F6a 2.9920 no .
H53C F9 3.3921 no .
H53C F9a 3.2373 no .
H53C C6 3.4514 no 4_556
H53C C7 3.3320 no 4_556
H53C H6 2.9595 no 4_556
H53C H7 2.7403 no 4_556
H53C H13B 3.3731 no 2_556
H53C H15A 3.5608 no 2_556
H53C H15C 3.5208 no 2_556
H54A F1 3.2231 no 2_556
H54A F1a 3.2058 no 2_556
H54A F10 3.5701 no 2_557
H54A F10a 3.2581 no 2_557
H54A C14 3.0201 no .
H54A H14A 2.7949 no .
H54A H14B 2.3822 no .
H54B F10a 3.5757 no 2_557
H54B H35A 2.7457 no 2_557
H54B H36A 3.0324 no .
H54B H36B 3.3751 no .
H54B H37A 3.3292 no 2_557
H54C F10 2.7407 no 2_557
H54C F10a 2.6106 no 2_557
H54C H14B 3.4738 no .
H54C H34A 3.0804 no 2_557
H54C H35A 3.1547 no 2_557
H54C H44 3.5528 no 2_557
H57 C24 3.3493 no .
H57 C24 3.2708 no 2_557
H57 C25 3.1064 no 2_557
H57 C32 2.9374 no .
H57 C33 3.2289 no .
H57 C34 3.0803 no 2_557
H57 H32 2.7674 no .
H57 H34A 3.3200 no 2_557
H57 H34B 2.4197 no 2_557
H57 H44 3.4007 no 2_557
H58 F7a 2.9687 no 3_445
H58 C24 3.5848 no 2_557
H58 C32 3.0715 no .
H58 C38 3.5432 no 4_447
H58 H31 3.5452 no .
H58 H32 2.3248 no .
H58 H38B 2.6894 no 4_447
H58 H38C 3.5817 no 4_447
H58 H53A 3.5533 no 3_445
H59 C37 3.5281 no 4_447
H59 C38 3.1306 no 4_447
H59 C53 3.2653 no 3_445
H59 H37A 3.2435 no 4_447
H59 H37B 3.5672 no 4_447
H59 H38B 2.2244 no 4_447
H59 H53A 2.2906 no 3_445
H60 F11 2.9732 no 2_557
H60 F11a 2.8625 no 2_557
H60 H6 3.4675 no 2_556
H60 H53A 3.3322 no 3_445
H61 F1 3.4531 no 2_556
H61 F2a 3.3539 no 2_556
H61 F10 2.6599 no 2_557
H61 F10a 3.2893 no 2_557
H61 F11 3.2726 no 2_557
H61 F11a 2.7808 no 2_557
H61 C4 3.3321 no 2_556
H61 C17 3.0977 no 2_556
H61 C46 3.5458 no 2_557
H61 H4 2.7244 no 2_556
H61 H17 2.2868 no 2_556
H61 H44 3.4555 no 2_557

loop_
_geom_torsion_atom_site_label_1
_geom_torsion_atom_site_label_2
_geom_torsion_atom_site_label_3
_geom_torsion_atom_site_label_4
_geom_torsion
_geom_torsion_publ_flag
_geom_torsion_site_symmetry_1
_geom_torsion_site_symmetry_3
_geom_torsion_site_symmetry_4
C11 N1 C11 C2 44.6(7) no . 2_556 2_556
C11 N1 C11 C2 44.6(7) no 2_556 . .
C11 N1 C12 C13 171.9(6) no . . .
C12 N1 C11 C2 163.9(6) no . . .
C11 N1 C12 C13 -70.4(9) no . 2_556 2_556
C12 N1 C11 C2 -72.3(8) no 2_556 . .
C11 N1 C12 C13 -70.4(9) no 2_556 . .
C12 N1 C11 C2 -72.3(8) no . 2_556 2_556
C11 N1 C12 C13 171.9(6) no 2_556 2_556 2_556
C12 N1 C11 C2 163.9(6) no 2_556 2_556 2_556
C12 N1 C12 C13 49.7(7) no . 2_556 2_556
C12 N1 C12 C13 49.7(7) no 2_556 . .
C34 N2 C34 C25 44.8(7) no . 2_557 2_557
C34 N2 C34 C25 44.8(7) no 2_557 . .
C34 N2 C35 C36 169.8(7) no . . .
C35 N2 C34 C25 163.6(7) no . . .
C34 N2 C35 C36 -70.8(9) no . 2_557 2_557
C35 N2 C34 C25 -72.8(9) no 2_557 . .
C34 N2 C35 C36 -70.8(9) no 2_557 . .
C35 N2 C34 C25 -72.8(9) no . 2_557 2_557
C34 N2 C35 C36 169.8(7) no 2_557 2_557 2_557
C35 N2 C34 C25 163.6(7) no 2_557 2_557 2_557
C35 N2 C35 C36 48.9(8) no . 2_557 2_557
C35 N2 C35 C36 48.9(8) no 2_557 . .
C47 N3 C55 O1 -10.4(14) no . . .
C47 N3 C55 C56 -168.7(8) no . . .
C55 N3 C47 C48 -107.0(10) no . . .
C55 N3 C47 C52 74.8(12) no . . .
C1 C1 C2 C3 178.5(6) no 2_556 . .
C1 C1 C2 C11 -8.1(11) no 2_556 . .
C2 C1 C1 C2 62.6(10) no . 2_556 2_556
C2 C1 C1 C10 -112.9(9) no . 2_556 2_556
C1 C1 C10 C5 179.3(7) no 2_556 . .
C1 C1 C10 C9 1.1(13) no 2_556 . .
C10 C1 C1 C2 -112.9(9) no . 2_556 2_556
C10 C1 C1 C10 71.5(11) no . 2_556 2_556
C2 C1 C10 C5 4.1(13) no . . .
C2 C1 C10 C9 -174.1(8) no . . .
C10 C1 C2 C3 -6.1(12) no . . .
C10 C1 C2 C11 167.3(7) no . . .
C1 C2 C3 C4 5.2(12) no . . .
C1 C2 C3 C16 -177.7(7) no . . .
C1 C2 C11 N1 -71.4(10) no . . .
C3 C2 C11 N1 101.6(8) no . . .
C11 C2 C3 C4 -168.1(7) no . . .
C11 C2 C3 C16 9.0(12) no . . .
C2 C3 C4 C5 -2.5(13) no . . .
C2 C3 C16 C17 -123.6(8) no . . .
C2 C3 C16 C21 68.0(11) no . . .
C4 C3 C16 C17 53.5(11) no . . .
C4 C3 C16 C21 -114.8(9) no . . .
C16 C3 C4 C5 -179.7(7) no . . .
C3 C4 C5 C6 174.9(8) no . . .
C3 C4 C5 C10 0.4(13) no . . .
C4 C5 C6 C7 -176.3(8) no . . .
C4 C5 C10 C1 -1.0(12) no . . .
C4 C5 C10 C9 177.2(7) no . . .
C6 C5 C10 C1 -175.7(8) no . . .
C6 C5 C10 C9 2.6(13) no . . .
C10 C5 C6 C7 -2.0(13) no . . .
C5 C6 C7 C8 0.2(14) no . . .
C6 C7 C8 C9 1.0(15) no . . .
C7 C8 C9 C10 -0.3(15) no . . .
C8 C9 C10 C1 176.7(8) no . . .
C8 C9 C10 C5 -1.5(13) no . . .
N1 C12 C13 C14 -172.6(6) no . . .
C12 C13 C14 C15 -175.4(7) no . . .
C3 C16 C17 C18 -175.0(7) no . . .
C3 C16 C21 C20 173.2(7) no . . .
C17 C16 C21 C20 5.4(14) no . . .
C21 C16 C17 C18 -6.8(13) no . . .
C16 C17 C18 C19 3.9(15) no . . .
C16 C17 C18 C22 -177.8(8) no . . .
C17 C18 C19 C20 0.5(17) no . . .
C17 C18 C22 F1 25.9(17) no . . .
C17 C18 C22 F1a 46.4(16) no . . .
C17 C18 C22 F2 -100.3(11) no . . .
C17 C18 C22 F2a -72.9(12) no . . .
C17 C18 C22 F3 145.5(9) no . . .
C17 C18 C22 F3a 175.8(10) no . . .
C19 C18 C22 F1 -155.8(12) no . . .
C19 C18 C22 F1a -135.3(12) no . . .
C19 C18 C22 F2 78.0(15) no . . .
C19 C18 C22 F2a 105.3(13) no . . .
C19 C18 C22 F3 -36.3(15) no . . .
C19 C18 C22 F3a -5.9(17) no . . .
C22 C18 C19 C20 -177.7(10) no . . .
C18 C19 C20 C21 -2.3(16) no . . .
C18 C19 C20 C23 170.4(10) no . . .
C19 C20 C21 C16 -0.6(15) no . . .
C19 C20 C23 F4 145.5(11) no . . .
C19 C20 C23 F4a 173.7(10) no . . .
C19 C20 C23 F5 -92.0(14) no . . .
C19 C20 C23 F5a -60.4(17) no . . .
C19 C20 C23 F6 23.1(16) no . . .
C19 C20 C23 F6a 59.6(15) no . . .
C21 C20 C23 F4 -41.8(16) no . . .
C21 C20 C23 F4a -13.7(16) no . . .
C21 C20 C23 F5 80.6(13) no . . .
C21 C20 C23 F5a 112.2(13) no . . .
C21 C20 C23 F6 -164.2(9) no . . .
C21 C20 C23 F6a -127.7(11) no . . .
C23 C20 C21 C16 -173.5(9) no . . .
C24 C24 C25 C26 178.0(7) no 2_557 . .
C24 C24 C25 C34 -2.9(12) no 2_557 . .
C25 C24 C24 C25 56.5(11) no . 2_557 2_557
C25 C24 C24 C33 -119.5(9) no . 2_557 2_557
C24 C24 C33 C28 -178.8(7) no 2_557 . .
C24 C24 C33 C32 3.3(13) no 2_557 . .
C33 C24 C24 C25 -119.5(9) no . 2_557 2_557
C33 C24 C24 C33 64.6(11) no . 2_557 2_557
C25 C24 C33 C28 5.4(13) no . . .
C25 C24 C33 C32 -172.5(8) no . . .
C33 C24 C25 C26 -6.0(13) no . . .
C33 C24 C25 C34 173.0(7) no . . .
C24 C25 C26 C27 2.0(12) no . . .
C24 C25 C26 C39 -176.5(7) no . . .
C24 C25 C34 N2 -73.2(10) no . . .
C26 C25 C34 N2 105.8(8) no . . .
C34 C25 C26 C27 -177.0(7) no . . .
C34 C25 C26 C39 4.5(13) no . . .
C25 C26 C27 C28 2.6(14) no . . .
C25 C26 C39 C40 -120.9(9) no . . .
C25 C26 C39 C44 64.2(12) no . . .
C27 C26 C39 C40 60.6(11) no . . .
C27 C26 C39 C44 -114.3(10) no . . .
C39 C26 C27 C28 -178.8(8) no . . .
C26 C27 C28 C29 172.0(9) no . . .
C26 C27 C28 C33 -3.3(14) no . . .
C27 C28 C29 C30 -177.3(8) no . . .
C27 C28 C33 C24 -0.8(13) no . . .
C27 C28 C33 C32 177.1(8) no . . .
C29 C28 C33 C24 -176.3(8) no . . .
C29 C28 C33 C32 1.6(14) no . . .
C33 C28 C29 C30 -2.1(15) no . . .
C28 C29 C30 C31 1.9(15) no . . .
C29 C30 C31 C32 -1.3(15) no . . .
C30 C31 C32 C33 1.0(15) no . . .
C31 C32 C33 C24 176.7(8) no . . .
C31 C32 C33 C28 -1.1(14) no . . .
N2 C35 C36 C37 -170.6(7) no . . .
C35 C36 C37 C38 -176.6(8) no . . .
C26 C39 C40 C41 179.7(8) no . . .
C26 C39 C44 C43 177.3(8) no . . .
C40 C39 C44 C43 2.7(15) no . . .
C44 C39 C40 C41 -5.3(14) no . . .
C39 C40 C41 C42 5.8(16) no . . .
C39 C40 C41 C45 -178.2(9) no . . .
C40 C41 C42 C43 -3.3(18) no . . .
C40 C41 C45 F7 -169.6(10) no . . .
C40 C41 C45 F7a 142.7(10) no . . .
C40 C41 C45 F8 -74.5(12) no . . .
C40 C41 C45 F8a -95.0(14) no . . .
C40 C41 C45 F9 39(3) no . . .
C40 C41 C45 F9a 35.8(17) no . . .
C42 C41 C45 F7 6.4(18) no . . .
C42 C41 C45 F7a -41.2(16) no . . .
C42 C41 C45 F8 101.5(13) no . . .
C42 C41 C45 F8a 81.1(18) no . . .
C42 C41 C45 F9 -144.9(16) no . . .
C42 C41 C45 F9a -148.2(12) no . . .
C45 C41 C42 C43 -179.1(11) no . . .
C41 C42 C43 C44 0.3(16) no . . .
C41 C42 C43 C46 178.6(10) no . . .
C42 C43 C44 C39 -0.0(15) no . . .
C42 C43 C46 F10 139.5(11) no . . .
C42 C43 C46 F10a 106.1(12) no . . .
C42 C43 C46 F11 -108.3(11) no . . .
C42 C43 C46 F11a -128.0(11) no . . .
C42 C43 C46 F12 0.7(17) no . . .
C42 C43 C46 F12a -7.6(14) no . . .
C44 C43 C46 F10 -42.2(16) no . . .
C44 C43 C46 F10a -75.6(13) no . . .
C44 C43 C46 F11 70.0(12) no . . .
C44 C43 C46 F11a 50.3(14) no . . .
C44 C43 C46 F12 179.0(10) no . . .
C44 C43 C46 F12a 170.7(9) no . . .
C46 C43 C44 C39 -178.3(9) no . . .
N3 C47 C48 I1 2.3(5) no . . .
N3 C47 C48 C49 -178.2(5) no . . .
N3 C47 C52 C51 178.0(5) no . . .
N3 C47 C52 C54 0.9(7) no . . .
C48 C47 C52 C51 -0.0(5) no . . .
C48 C47 C52 C54 -177.1(3) no . . .
C52 C47 C48 I1 -179.5(3) no . . .
C52 C47 C48 C49 0.0(4) no . . .
I1 C48 C49 C50 179.5(2) no . . .
C47 C48 C49 C50 -0.0(5) no . . .
C48 C49 C50 C51 0.0(6) no . . .
C48 C49 C50 C53 -177.6(3) no . . .
C49 C50 C51 C52 -0.0(7) no . . .
C53 C50 C51 C52 177.6(5) no . . .
C50 C51 C52 C47 0.0(6) no . . .
C50 C51 C52 C54 177.2(4) no . . .
O1 C55 C56 C57 166.4(8) no . . .
O1 C55 C56 C61 -11.1(13) no . . .
N3 C55 C56 C57 -35.9(15) no . . .
N3 C55 C56 C61 146.5(10) no . . .
C55 C56 C57 C58 -175.3(7) no . . .
C55 C56 C61 C60 176.7(7) no . . .
C57 C56 C61 C60 -0.9(10) no . . .
C61 C56 C57 C58 2.4(11) no . . .
C56 C57 C58 C59 -4.9(11) no . . .
C57 C58 C59 C60 5.3(11) no . . .
C58 C59 C60 C61 -3.7(10) no . . .
C59 C60 C61 C56 1.6(10) no . . .

loop_
_platon_squeeze_void_nr
_platon_squeeze_void_average_x
_platon_squeeze_void_average_y
_platon_squeeze_void_average_z
_platon_squeeze_void_volume
_platon_squeeze_void_count_electrons
_platon_squeeze_void_content
1 0.000 0.821 -0.008 582 176 ' '
2 0.500 0.321 0.712 582 176 ' '
